data_4088400
loop_
_publ_author_name
'Hoover, Andrew J.'
'Lazari, Mark'
'Ren, Hong'
'Narayanam, Maruthi Kumar'
'Murphy, Jennifer M.'
'van Dam, R. Michael'
'Hooker, Jacob M.'
'Ritter, Tobias'

_publ_section_title
;
 A Transmetalation Reaction Enables the Synthesis of
 [<sup>18</sup>F]5-Fluorouracil from [<sup>18</sup>F]Fluoride for Human
 PET Imaging.
;
_journal_issue 7
_journal_name_full Organometallics
_journal_page_first 1008
_journal_page_last 1014
_journal_paper_doi 10.1021/acs.organomet.6b00059
_journal_volume 35
_journal_year 2016
_chemical_formula_sum 'C84 H77.5 K N12 Ni4 O25.5 S4'
_chemical_formula_weight 2065.26
_space_group_IT_number 2
_space_group_name_Hall '-P 1'
_space_group_name_H-M_alt 'P -1'
_symmetry_cell_setting triclinic
_symmetry_space_group_name_H-M 'P -1'
_atom_sites_solution_hydrogens geom
_atom_sites_solution_primary direct
_atom_sites_solution_secondary difmap
_audit_creation_method SHELXL-97
_cell_angle_alpha 86.637(4)
_cell_angle_beta 66.457(4)
_cell_angle_gamma 68.899(4)
_cell_formula_units_Z 2
_cell_length_a 16.705(3)
_cell_length_b 16.794(3)
_cell_length_c 18.748(4)
_cell_measurement_reflns_used 4966
_cell_measurement_temperature 100(2)
_cell_measurement_theta_max 24.9
_cell_measurement_theta_min 2.20
_cell_volume 4476.2(15)
_diffrn_ambient_temperature 100(2)
_diffrn_measured_fraction_theta_full 0.971
_diffrn_measured_fraction_theta_max 0.971
_diffrn_measurement_device_type
;
Bruker D8 goniometer with CCD area detector  
;
_diffrn_measurement_method 'omega and phi scans'
_diffrn_radiation_monochromator graphite
_diffrn_radiation_source 'fine-focus sealed tube'
_diffrn_radiation_type MoK\a
_diffrn_radiation_wavelength 0.71073
_diffrn_reflns_av_R_equivalents 0.0000
_diffrn_reflns_av_sigmaI/netI 0.2961
_diffrn_reflns_limit_h_max 19
_diffrn_reflns_limit_h_min -17
_diffrn_reflns_limit_k_max 20
_diffrn_reflns_limit_k_min -20
_diffrn_reflns_limit_l_max 22
_diffrn_reflns_limit_l_min 0
_diffrn_reflns_number 15845
_diffrn_reflns_theta_full 25.30
_diffrn_reflns_theta_max 25.30
_diffrn_reflns_theta_min 1.31
_exptl_absorpt_coefficient_mu 1.052
_exptl_absorpt_correction_T_max 0.9021
_exptl_absorpt_correction_T_min 0.7572
_exptl_absorpt_correction_type multi-scan
_exptl_absorpt_process_details TWINABS
_exptl_crystal_colour green
_exptl_crystal_density_diffrn 1.532
_exptl_crystal_density_method 'not measured'
_exptl_crystal_description needle
_exptl_crystal_F_000 2129
_exptl_crystal_size_max 0.28
_exptl_crystal_size_mid 0.12
_exptl_crystal_size_min 0.10
_refine_diff_density_max 1.239
_refine_diff_density_min -1.227
_refine_diff_density_rms 0.140
_refine_ls_extinction_method none
_refine_ls_goodness_of_fit_ref 0.848
_refine_ls_hydrogen_treatment constr
_refine_ls_matrix_type full
_refine_ls_number_parameters 1232
_refine_ls_number_reflns 15845
_refine_ls_number_restraints 237
_refine_ls_restrained_S_all 0.844
_refine_ls_R_factor_all 0.1557
_refine_ls_R_factor_gt 0.0742
_refine_ls_shift/su_max 0.001
_refine_ls_shift/su_mean 0.000
_refine_ls_structure_factor_coef Fsqd
_refine_ls_weighting_details 'calc w=1/[\s^2^(Fo^2^)+(0.0026P)^2^+0.0000P] where P=(Fo^2^+2Fc^2^)/3'
_refine_ls_weighting_scheme calc
_refine_ls_wR_factor_gt 0.1666
_refine_ls_wR_factor_ref 0.1811
_reflns_number_gt 6266
_reflns_number_total 15845
_reflns_threshold_expression >2sigma(I)
_cod_data_source_file om6b00059_si_002.cif
_cod_data_source_block HJL1428
_cod_depositor_comments
;
The following automatic conversions were performed:

data item '_symmetry_cell_setting' value 'Triclinic' was changed to
'triclinic' in accordance with the
/home/saulius/struct/COD-crude-data/automatic-downloads/DataCite-retrospective/ACS/depositions/lib/dictionaries/cif_core.dic
dictionary named 'cif_core.dic' version 2.4.2 last updated on
2011-04-26.

Automatic conversion script
Id: cif_fix_values 6909 2019-04-08 15:41:33Z antanas 
;
_cod_original_cell_volume 4476.0(15)
_cod_original_sg_symbol_H-M P-1
_cod_original_formula_sum 'C84 H77.50 K N12 Ni4 O25.50 S4'
_cod_database_code 4088400

loop_
_symmetry_equiv_pos_as_xyz
'x, y, z'
'-x, -y, -z'

loop_
_atom_site_label
_atom_site_type_symbol
_atom_site_fract_x
_atom_site_fract_y
_atom_site_fract_z
_atom_site_U_iso_or_equiv
_atom_site_adp_type
_atom_site_occupancy
_atom_site_symmetry_multiplicity
_atom_site_calc_flag
_atom_site_refinement_flags
_atom_site_disorder_assembly
_atom_site_disorder_group
C1 C 0.6051(6) 0.4125(6) 0.5021(5) 0.030(2) Uani 1 1 d . . .
H1 H 0.5671 0.4426 0.5527 0.036 Uiso 1 1 calc R . .
C2 C 0.6232(6) 0.4591(6) 0.4402(5) 0.031(2) Uani 1 1 d . . .
H2 H 0.5986 0.5200 0.4467 0.037 Uiso 1 1 calc R . .
C3 C 0.6792(6) 0.4139(6) 0.3668(5) 0.034(2) Uani 1 1 d . . .
H3 H 0.6932 0.4445 0.3220 0.041 Uiso 1 1 calc R . .
C4 C 0.7151(6) 0.3253(6) 0.3579(5) 0.032(2) Uani 1 1 d . . .
H4 H 0.7519 0.2945 0.3075 0.039 Uiso 1 1 calc R . .
C5 C 0.6956(6) 0.2823(5) 0.4252(4) 0.024(2) Uani 1 1 d . . .
C6 C 0.7339(6) 0.1880(5) 0.4166(4) 0.023(2) Uani 1 1 d . . .
C7 C 0.8292(6) 0.1440(6) 0.3649(4) 0.033(2) Uani 1 1 d . . .
H7 H 0.8670 0.1764 0.3387 0.040 Uiso 1 1 calc R . .
C8 C 0.8678(7) 0.0570(6) 0.3519(5) 0.043(3) Uani 1 1 d . . .
H8 H 0.9305 0.0297 0.3146 0.051 Uiso 1 1 calc R . .
C9 C 0.8166(7) 0.0081(6) 0.3922(5) 0.037(2) Uani 1 1 d . . .
H9 H 0.8443 -0.0528 0.3848 0.044 Uiso 1 1 calc R . .
C10 C 0.7234(6) 0.0492(6) 0.4442(5) 0.030(2) Uani 1 1 d . . .
H10 H 0.6877 0.0152 0.4704 0.036 Uiso 1 1 calc R . .
C11 C 0.6810(6) 0.1373(5) 0.4590(4) 0.020(2) Uani 1 1 d . . .
C12 C 0.4381(6) 0.2440(5) 0.4757(4) 0.023(2) Uani 1 1 d . . .
C13 C 0.4831(6) 0.2938(5) 0.4291(4) 0.028(2) Uani 1 1 d . . .
H13 H 0.5459 0.2837 0.4211 0.034 Uiso 1 1 calc R . .
C14 C 0.4379(6) 0.3598(6) 0.3928(4) 0.032(2) Uani 1 1 d . . .
H14 H 0.4705 0.3923 0.3585 0.039 Uiso 1 1 calc R . .
C15 C 0.3471(7) 0.3757(6) 0.4079(5) 0.037(2) Uani 1 1 d . . .
H15 H 0.3160 0.4203 0.3838 0.044 Uiso 1 1 calc R . .
C16 C 0.2983(6) 0.3288(6) 0.4574(5) 0.040(3) Uani 1 1 d . . .
H16 H 0.2339 0.3419 0.4686 0.048 Uiso 1 1 calc R . .
C17 C 0.3462(6) 0.2615(5) 0.4908(4) 0.026(2) Uani 1 1 d . . .
C21 C 0.8563(6) 0.0191(5) 0.6027(5) 0.032(2) Uani 1 1 d . . .
H21 H 0.8474 0.0562 0.5640 0.038 Uiso 1 1 calc R . .
C22 C 0.9367(6) -0.0520(5) 0.5793(5) 0.031(2) Uani 1 1 d . . .
H22 H 0.9817 -0.0643 0.5266 0.037 Uiso 1 1 calc R . .
C23 C 0.9497(6) -0.1060(6) 0.6366(5) 0.035(2) Uani 1 1 d . . .
H23 H 1.0041 -0.1569 0.6237 0.042 Uiso 1 1 calc R . .
C24 C 0.8827(6) -0.0843(6) 0.7119(5) 0.034(2) Uani 1 1 d . . .
H24 H 0.8911 -0.1206 0.7512 0.041 Uiso 1 1 calc R . .
C25 C 0.8038(6) -0.0111(6) 0.7314(4) 0.026(2) Uani 1 1 d . . .
C26 C 0.7287(6) 0.0111(5) 0.8132(4) 0.028(2) Uani 1 1 d U . .
C27 C 0.7590(7) 0.0020(5) 0.8755(5) 0.038(2) Uani 1 1 d U . .
H27 H 0.8237 -0.0153 0.8651 0.046 Uiso 1 1 calc R . .
C28 C 0.6903(7) 0.0193(5) 0.9530(5) 0.039(2) Uani 1 1 d U . .
H28 H 0.7094 0.0145 0.9949 0.047 Uiso 1 1 calc R . .
C29 C 0.5973(7) 0.0427(5) 0.9693(5) 0.038(2) Uani 1 1 d U . .
H29 H 0.5524 0.0525 1.0220 0.046 Uiso 1 1 calc R . .
C30 C 0.5683(6) 0.0525(5) 0.9065(4) 0.036(2) Uani 1 1 d U . .
H30 H 0.5035 0.0698 0.9173 0.043 Uiso 1 1 calc R . .
C31 C 0.6336(6) 0.0369(5) 0.8300(4) 0.027(2) Uani 1 1 d U . .
C32 C 0.6737(6) -0.1061(5) 0.6866(4) 0.026(2) Uani 1 1 d . . .
C33 C 0.7205(6) -0.0948(6) 0.6074(5) 0.034(2) Uani 1 1 d . . .
H33 H 0.6939 -0.0433 0.5875 0.040 Uiso 1 1 calc R . .
C34 C 0.8025(7) -0.1555(7) 0.5590(5) 0.042(3) Uani 1 1 d . . .
H34 H 0.8334 -0.1448 0.5067 0.051 Uiso 1 1 calc R . .
C35 C 0.8408(7) -0.2311(7) 0.5843(5) 0.050(3) Uani 1 1 d . . .
H35 H 0.8975 -0.2733 0.5495 0.060 Uiso 1 1 calc R . .
C36 C 0.7977(7) -0.2473(6) 0.6607(5) 0.044(3) Uani 1 1 d . . .
H36 H 0.8235 -0.3002 0.6792 0.053 Uiso 1 1 calc R . .
C37 C 0.7147(6) -0.1827(5) 0.7096(4) 0.030(2) Uani 1 1 d . . .
C41 C 0.6437(6) 0.4691(6) 0.7490(5) 0.031(2) Uani 1 1 d . . .
H41 H 0.6068 0.4807 0.7194 0.037 Uiso 1 1 calc R . .
C42 C 0.6426(6) 0.5388(6) 0.7843(5) 0.029(2) Uani 1 1 d . . .
H42 H 0.6078 0.5957 0.7783 0.035 Uiso 1 1 calc R . .
C43 C 0.6953(6) 0.5226(6) 0.8299(5) 0.039(3) Uani 1 1 d . . .
H43 H 0.6970 0.5680 0.8565 0.047 Uiso 1 1 calc R . .
C44 C 0.7440(6) 0.4384(6) 0.8343(5) 0.032(2) Uani 1 1 d . . .
H44 H 0.7808 0.4259 0.8641 0.038 Uiso 1 1 calc R . .
C45 C 0.7419(6) 0.3724(5) 0.7978(5) 0.028(2) Uani 1 1 d . . .
C46 C 0.7923(6) 0.2828(6) 0.8050(4) 0.028(2) Uani 1 1 d . . .
C47 C 0.7972(6) 0.2636(6) 0.8777(5) 0.035(2) Uani 1 1 d . . .
H47 H 0.7648 0.3071 0.9203 0.042 Uiso 1 1 calc R . .
C48 C 0.8492(6) 0.1814(6) 0.8872(5) 0.036(2) Uani 1 1 d . . .
H48 H 0.8504 0.1690 0.9369 0.044 Uiso 1 1 calc R . .
C49 C 0.8993(6) 0.1169(6) 0.8257(5) 0.036(2) Uani 1 1 d . . .
H49 H 0.9367 0.0615 0.8324 0.043 Uiso 1 1 calc R . .
C50 C 0.8939(6) 0.1351(6) 0.7529(5) 0.033(2) Uani 1 1 d . . .
H50 H 0.9278 0.0916 0.7103 0.039 Uiso 1 1 calc R . .
C51 C 0.8396(6) 0.2158(5) 0.7435(5) 0.028(2) Uani 1 1 d . . .
C52 C 0.934(2) 0.3263(11) 0.5929(16) 0.029(3) Uani 0.53(2) 1 d PGDU A 1
C53 C 0.9953(19) 0.3337(9) 0.6231(15) 0.031(3) Uani 0.53(2) 1 d PGU A 1
H53 H 1.0277 0.2860 0.6437 0.037 Uiso 0.53(2) 1 calc PR A 1
C54 C 1.0087(14) 0.4107(11) 0.6231(12) 0.037(3) Uani 0.53(2) 1 d PGU A 1
H54 H 1.0504 0.4157 0.6437 0.044 Uiso 0.53(2) 1 calc PR A 1
C55 C 0.9612(13) 0.4804(8) 0.5929(12) 0.042(3) Uani 0.53(2) 1 d PGU A 1
H55 H 0.9703 0.5330 0.5929 0.050 Uiso 0.53(2) 1 calc PR A 1
C56 C 0.9002(13) 0.4730(11) 0.5627(12) 0.041(3) Uani 0.53(2) 1 d PGU A 1
H56 H 0.8677 0.5206 0.5421 0.049 Uiso 0.53(2) 1 calc PR A 1
C57 C 0.8868(17) 0.3960(15) 0.5627(14) 0.033(3) Uani 0.53(2) 1 d PGDU A 1
N33 N 0.8208(16) 0.394(2) 0.5308(12) 0.035(3) Uani 0.53(2) 1 d PDU A 1
O33 O 0.7500(4) 0.3817(4) 0.5755(3) 0.0385(16) Uani 0.53(2) 1 d PDU A 1
O34 O 0.838(2) 0.4118(19) 0.4621(12) 0.061(5) Uani 0.53(2) 1 d PDU A 1
C52A C 0.930(2) 0.3261(13) 0.6056(18) 0.029(3) Uani 0.47(2) 1 d PGD A 2
C53A C 0.988(2) 0.3277(11) 0.6410(16) 0.031(3) Uani 0.47(2) 1 d PG A 2
H53A H 1.0215 0.2765 0.6573 0.037 Uiso 0.47(2) 1 calc PR A 2
C54A C 0.9977(15) 0.4042(13) 0.6526(13) 0.037(3) Uani 0.47(2) 1 d PG A 2
H54A H 1.0376 0.4053 0.6768 0.044 Uiso 0.47(2) 1 calc PR A 2
C55A C 0.9489(15) 0.4791(10) 0.6288(13) 0.042(3) Uani 0.47(2) 1 d PG A 2
H55A H 0.9554 0.5314 0.6367 0.050 Uiso 0.47(2) 1 calc PR A 2
C56A C 0.8904(15) 0.4774(12) 0.5934(13) 0.041(3) Uani 0.47(2) 1 d PG A 2
H56A H 0.8570 0.5286 0.5772 0.049 Uiso 0.47(2) 1 calc PR A 2
C57A C 0.8809(19) 0.4009(17) 0.5818(15) 0.033(3) Uani 0.47(2) 1 d PGD A 2
N33A N 0.8162(18) 0.406(3) 0.5453(14) 0.035(3) Uani 0.47(2) 1 d PD A 2
O33A O 0.7500(4) 0.3817(4) 0.5755(3) 0.0385(16) Uani 0.47(2) 1 d PD A 2
O34A O 0.831(3) 0.439(2) 0.4813(14) 0.061(5) Uani 0.47(2) 1 d PD A 2
C61 C 0.3734(6) 0.1948(5) 0.8485(5) 0.031(2) Uani 1 1 d . . .
H61 H 0.3858 0.1803 0.7959 0.037 Uiso 1 1 calc R . .
C62 C 0.3107(6) 0.1660(5) 0.9066(5) 0.037(2) Uani 1 1 d . . .
H62 H 0.2800 0.1336 0.8953 0.044 Uiso 1 1 calc R . .
C63 C 0.2953(7) 0.1879(6) 0.9829(5) 0.044(3) Uani 1 1 d . . .
H63 H 0.2534 0.1696 1.0255 0.053 Uiso 1 1 calc R . .
C64 C 0.3397(6) 0.2349(5) 0.9969(5) 0.035(2) Uani 1 1 d . . .
H64 H 0.3273 0.2512 1.0490 0.042 Uiso 1 1 calc R . .
C65 C 0.4031(6) 0.2589(5) 0.9344(5) 0.030(2) Uani 1 1 d . . .
C66 C 0.4547(6) 0.3067(5) 0.9494(4) 0.029(2) Uani 1 1 d U . .
C67 C 0.4911(6) 0.2787(5) 1.0090(4) 0.035(2) Uani 1 1 d U . .
H67 H 0.4813 0.2309 1.0356 0.042 Uiso 1 1 calc R . .
C68 C 0.5381(6) 0.3184(5) 1.0275(5) 0.037(2) Uani 1 1 d U . .
H68 H 0.5592 0.2996 1.0679 0.045 Uiso 1 1 calc R . .
C69 C 0.5558(6) 0.3866(5) 0.9881(4) 0.029(2) Uani 1 1 d U . .
H69 H 0.5895 0.4145 1.0009 0.035 Uiso 1 1 calc R . .
C70 C 0.5236(6) 0.4143(5) 0.9287(4) 0.0275(19) Uani 1 1 d U . .
H70 H 0.5364 0.4606 0.9010 0.033 Uiso 1 1 calc R . .
C71 C 0.4743(5) 0.3755(5) 0.9106(4) 0.0231(18) Uani 1 1 d U . .
C72 C 0.2717(6) 0.5146(6) 0.8902(4) 0.027(2) Uani 1 1 d . . .
C73 C 0.2425(6) 0.4452(6) 0.9123(5) 0.035(2) Uani 1 1 d . . .
H73 H 0.2852 0.3886 0.8907 0.042 Uiso 1 1 calc R . .
C74 C 0.1514(7) 0.4586(6) 0.9655(6) 0.050(3) Uani 1 1 d . . .
H74 H 0.1319 0.4112 0.9793 0.060 Uiso 1 1 calc R . .
C75 C 0.0887(7) 0.5404(7) 0.9987(6) 0.055(3) Uani 1 1 d . . .
H75 H 0.0272 0.5489 1.0363 0.066 Uiso 1 1 calc R . .
C76 C 0.1166(6) 0.6106(7) 0.9766(5) 0.050(3) Uani 1 1 d . . .
H76 H 0.0748 0.6673 0.9988 0.060 Uiso 1 1 calc R . .
C77 C 0.2066(6) 0.5951(6) 0.9216(4) 0.028(2) Uani 1 1 d . . .
C81 C 0.3381(7) -0.1505(6) 0.7429(5) 0.051(3) Uani 1 1 d . . .
H81A H 0.3703 -0.1632 0.6854 0.061 Uiso 1 1 calc R . .
H81B H 0.2822 -0.1667 0.7618 0.061 Uiso 1 1 calc R . .
C82 C 0.4043(7) -0.1992(6) 0.7814(5) 0.050(3) Uani 1 1 d . . .
H82A H 0.4689 -0.2008 0.7508 0.060 Uiso 1 1 calc R . .
H82B H 0.4057 -0.2584 0.7889 0.060 Uiso 1 1 calc R . .
C83 C 0.3574(7) -0.1433(6) 0.8598(5) 0.047(3) Uani 1 1 d . . .
H83A H 0.3101 -0.1632 0.8995 0.056 Uiso 1 1 calc R . .
H83B H 0.4046 -0.1447 0.8795 0.056 Uiso 1 1 calc R . .
C84 C 0.3114(7) -0.0542(6) 0.8407(5) 0.043(3) Uani 1 1 d . . .
H84A H 0.2461 -0.0274 0.8802 0.052 Uiso 1 1 calc R . .
H84B H 0.3465 -0.0176 0.8405 0.052 Uiso 1 1 calc R . .
O52 O 0.2220(13) 0.1454(12) 0.7755(14) 0.057(3) Uani 0.509(10) 1 d PDU B 1
C85 C 0.1410(19) 0.1274(12) 0.793(3) 0.063(4) Uani 0.509(10) 1 d PDU B 1
H85A H 0.1129 0.1186 0.8492 0.075 Uiso 0.509(10) 1 calc PR B 1
H85B H 0.1546 0.0759 0.7608 0.075 Uiso 0.509(10) 1 calc PR B 1
C86 C 0.0775(15) 0.2075(13) 0.7737(14) 0.081(4) Uani 0.509(10) 1 d PDU B 1
H86A H 0.0107 0.2137 0.7955 0.097 Uiso 0.509(10) 1 calc PR B 1
H86B H 0.1003 0.2163 0.7175 0.097 Uiso 0.509(10) 1 calc PR B 1
C87 C 0.1081(14) 0.2734(13) 0.8371(11) 0.072(4) Uani 0.509(10) 1 d PDU B 1
H87A H 0.0765 0.3365 0.8423 0.087 Uiso 0.509(10) 1 calc PR B 1
H87B H 0.1086 0.2508 0.8869 0.087 Uiso 0.509(10) 1 calc PR B 1
C88 C 0.2009(13) 0.2348(14) 0.7641(14) 0.063(4) Uani 0.509(10) 1 d PDU B 1
H88A H 0.1920 0.2480 0.7151 0.076 Uiso 0.509(10) 1 calc PR B 1
H88B H 0.2500 0.2544 0.7645 0.076 Uiso 0.509(10) 1 calc PR B 1
O52A O 0.2164(14) 0.1551(13) 0.7638(15) 0.057(3) Uani 0.491(10) 1 d PD B 2
C85A C 0.134(2) 0.1370(13) 0.786(3) 0.063(4) Uani 0.491(10) 1 d PD B 2
H85C H 0.1442 0.0781 0.8016 0.075 Uiso 0.491(10) 1 calc PR B 2
H85D H 0.1123 0.1444 0.7434 0.075 Uiso 0.491(10) 1 calc PR B 2
C86A C 0.0660(15) 0.2044(13) 0.8557(13) 0.081(4) Uani 0.491(10) 1 d PD B 2
H86C H 0.0861 0.2005 0.8993 0.097 Uiso 0.491(10) 1 calc PR B 2
H86D H -0.0001 0.2090 0.8748 0.097 Uiso 0.491(10) 1 calc PR B 2
C87A C 0.0967(14) 0.2886(12) 0.7843(13) 0.072(4) Uani 0.491(10) 1 d PD B 2
H87C H 0.0978 0.2804 0.7320 0.087 Uiso 0.491(10) 1 calc PR B 2
H87D H 0.0633 0.3492 0.8070 0.087 Uiso 0.491(10) 1 calc PR B 2
C88A C 0.1899(14) 0.2426(16) 0.7917(16) 0.063(4) Uani 0.491(10) 1 d PD B 2
H88C H 0.2376 0.2665 0.7593 0.076 Uiso 0.491(10) 1 calc PR B 2
H88D H 0.1819 0.2471 0.8468 0.076 Uiso 0.491(10) 1 calc PR B 2
C91 C 0.3707(6) 0.3574(5) 0.6736(5) 0.028(2) Uani 1 1 d . . .
C92 C 0.2781(6) 0.3935(5) 0.6710(4) 0.032(2) Uani 1 1 d . . .
H92A H 0.2800 0.4321 0.6296 0.048 Uiso 1 1 calc R . .
H92B H 0.2315 0.4255 0.7215 0.048 Uiso 1 1 calc R . .
H92C H 0.2610 0.3469 0.6602 0.048 Uiso 1 1 calc R . .
N11 N 0.6375(4) 0.3265(4) 0.4965(3) 0.0239(17) Uani 1 1 d . . .
N12 N 0.5880(5) 0.1797(4) 0.5146(3) 0.0203(16) Uani 1 1 d . . .
N13 N 0.2900(6) 0.2141(5) 0.5412(4) 0.0322(19) Uani 1 1 d . . .
N21 N 0.7880(4) 0.0415(4) 0.6758(3) 0.0241(17) Uani 1 1 d . . .
N22 N 0.6038(4) 0.0485(4) 0.7665(3) 0.0258(18) Uani 1 1 d . . .
N23 N 0.6775(6) -0.2032(5) 0.7936(4) 0.052(2) Uani 1 1 d . . .
N31 N 0.6905(5) 0.3875(4) 0.7516(4) 0.0230(17) Uani 1 1 d . A .
N32 N 0.8286(4) 0.2310(4) 0.6718(3) 0.0243(17) Uani 1 1 d . A .
N41 N 0.4174(5) 0.2407(4) 0.8601(3) 0.0250(17) Uani 1 1 d . A .
N42 N 0.4482(4) 0.3989(4) 0.8444(4) 0.0244(17) Uani 1 1 d . A .
N43 N 0.2286(5) 0.6717(5) 0.8962(4) 0.035(2) Uani 1 1 d . . .
O61 O 0.4445(4) 0.3436(3) 0.6108(3) 0.0255(14) Uani 1 1 d . . .
O62 O 0.3717(4) 0.3413(3) 0.7424(3) 0.0300(15) Uani 1 1 d . A .
O1 O 0.7074(3) 0.2024(3) 0.6065(3) 0.0218(13) Uani 1 1 d . A .
O2 O 0.5403(3) 0.1958(3) 0.6842(3) 0.0201(13) Uani 1 1 d . A .
O3 O 0.5684(3) 0.3504(3) 0.6781(3) 0.0243(14) Uani 1 1 d . A .
O4 O 0.6281(3) 0.2285(3) 0.7655(3) 0.0241(14) Uani 1 1 d . A .
O11 O 0.4376(4) 0.1666(3) 0.5995(3) 0.0327(15) Uani 1 1 d . B .
O12 O 0.5312(4) 0.0821(3) 0.4709(3) 0.0311(15) Uani 1 1 d . . .
O13 O 0.2079(5) 0.2561(4) 0.5839(3) 0.0446(18) Uani 1 1 d . . .
O14 O 0.3261(4) 0.1357(4) 0.5331(3) 0.0401(17) Uani 1 1 d . B .
O21 O 0.5240(4) 0.0181(4) 0.6958(3) 0.0383(16) Uani 1 1 d . B .
O22 O 0.5231(4) -0.0567(3) 0.8130(3) 0.0380(16) Uani 1 1 d . . .
O23 O 0.6439(6) -0.2579(5) 0.8066(4) 0.079(3) Uani 1 1 d . . .
O24 O 0.6878(6) -0.1644(5) 0.8394(4) 0.079(3) Uani 1 1 d . . .
O31 O 0.8963(4) 0.2213(3) 0.5291(3) 0.0335(15) Uani 1 1 d . A .
O32 O 1.0043(4) 0.1637(3) 0.5936(3) 0.0320(15) Uani 1 1 d . A .
O41 O 0.4111(4) 0.5017(3) 0.7538(3) 0.0281(14) Uani 1 1 d . . .
O42 O 0.4076(4) 0.5579(3) 0.8721(3) 0.0275(14) Uani 1 1 d . . .
O43 O 0.2584(4) 0.6798(4) 0.8252(3) 0.0439(18) Uani 1 1 d . . .
O44 O 0.2114(5) 0.7279(4) 0.9456(4) 0.060(2) Uani 1 1 d . . .
O51 O 0.3119(4) -0.0626(4) 0.7646(3) 0.0413(17) Uani 1 1 d . B .
S41 S 0.39506(15) 0.49372(14) 0.83584(11) 0.0249(5) Uani 1 1 d . . .
S11 S 0.50440(16) 0.15911(14) 0.51816(12) 0.0275(6) Uani 1 1 d . B .
S21 S 0.57117(16) -0.01902(15) 0.74696(12) 0.0305(6) Uani 1 1 d . . .
S31 S 0.91740(15) 0.22543(15) 0.59619(12) 0.0286(6) Uani 1 1 d D . .
K1 K 0.38540(13) 0.03279(12) 0.65161(10) 0.0315(5) Uani 1 1 d D . .
Ni1 Ni 0.57949(7) 0.26838(7) 0.59373(5) 0.0232(3) Uani 1 1 d . A .
Ni2 Ni 0.65968(7) 0.12824(7) 0.69189(5) 0.0241(3) Uani 1 1 d . . .
Ni3 Ni 0.69421(7) 0.29332(7) 0.68379(5) 0.0236(3) Uani 1 1 d . . .
Ni4 Ni 0.48984(7) 0.29520(7) 0.76661(5) 0.0242(3) Uani 1 1 d . . .
O1S O 0.9315(12) 0.6305(14) 0.7445(10) 0.071(4) Uani 0.500(12) 1 d PDU C 1
C1S C 0.9983(17) 0.6643(16) 0.7276(14) 0.068(4) Uani 0.500(12) 1 d PDU C 1
H1SA H 0.9725 0.7205 0.7583 0.082 Uiso 0.500(12) 1 calc PR C 1
H1SB H 1.0248 0.6719 0.6712 0.082 Uiso 0.500(12) 1 calc PR C 1
C2S C 1.0648(14) 0.6051(16) 0.7482(16) 0.067(5) Uani 0.500(12) 1 d PDU C 1
C3S C 1.0084(15) 0.5700(16) 0.8120(13) 0.066(5) Uani 0.500(12) 1 d PDU C 1
H3SA H 1.0390 0.5067 0.8058 0.080 Uiso 0.500(12) 1 calc PR C 1
H3SB H 1.0037 0.5916 0.8620 0.080 Uiso 0.500(12) 1 calc PR C 1
C4S C 0.9232(15) 0.5915(18) 0.8138(12) 0.064(4) Uani 0.500(12) 1 d PDU C 1
H4SA H 0.8754 0.6320 0.8601 0.077 Uiso 0.500(12) 1 calc PR C 1
H4SB H 0.9069 0.5404 0.8139 0.077 Uiso 0.500(12) 1 calc PR C 1
O1T O 0.975(2) 0.608(3) 0.7293(16) 0.071(4) Uani 0.250(12) 1 d PD C 2
C1T C 1.042(3) 0.641(3) 0.714(2) 0.068(4) Uani 0.250(12) 1 d PD C 2
C2T C 1.047(3) 0.649(4) 0.784(2) 0.067(5) Uani 0.250(12) 1 d PD C 2
H2TA H 1.0500 0.7049 0.7923 0.081 Uiso 0.250(12) 1 calc PR C 2
H2TB H 1.1027 0.6025 0.7860 0.081 Uiso 0.250(12) 1 calc PR C 2
C3T C 0.962(3) 0.642(3) 0.8401(17) 0.066(5) Uani 0.250(12) 1 d PD C 2
H3TA H 0.9776 0.5899 0.8675 0.080 Uiso 0.250(12) 1 calc PR C 2
H3TB H 0.9278 0.6923 0.8794 0.080 Uiso 0.250(12) 1 calc PR C 2
C4T C 0.908(2) 0.637(3) 0.807(2) 0.064(4) Uani 0.250(12) 1 d PD C 2
H4TA H 0.8588 0.6933 0.8104 0.077 Uiso 0.250(12) 1 calc PR C 2
H4TB H 0.8777 0.5948 0.8300 0.077 Uiso 0.250(12) 1 calc PR C 2
O2S O 0.0380(9) 0.8559(9) 0.8478(7) 0.130(4) Uani 0.75 1 d PU . .
C5S C 0.0543(13) 0.9083(13) 0.9012(10) 0.117(4) Uani 0.75 1 d PU . .
H5SA H 0.1098 0.8740 0.9119 0.140 Uiso 0.75 1 calc PR . .
H5SB H 0.0628 0.9608 0.8782 0.140 Uiso 0.75 1 calc PR . .
C6S C -0.0286(13) 0.9283(13) 0.9689(10) 0.117(5) Uani 0.75 1 d PU . .
H6SA H -0.0753 0.9846 0.9680 0.140 Uiso 0.75 1 calc PR . .
H6SB H -0.0164 0.9295 1.0162 0.140 Uiso 0.75 1 calc PR . .
C7S C -0.0605(14) 0.8607(13) 0.9668(10) 0.114(5) Uani 0.75 1 d PU . .
H7SA H -0.0512 0.8233 1.0079 0.137 Uiso 0.75 1 calc PR . .
H7SB H -0.1289 0.8863 0.9806 0.137 Uiso 0.75 1 calc PR . .
C8S C -0.0212(14) 0.8130(13) 0.9015(10) 0.118(4) Uani 0.75 1 d PU . .
H8SA H -0.0687 0.8106 0.8836 0.142 Uiso 0.75 1 calc PR . .
H8SB H 0.0170 0.7540 0.9065 0.142 Uiso 0.75 1 calc PR . .

loop_
_atom_site_aniso_label
_atom_site_aniso_U_11
_atom_site_aniso_U_22
_atom_site_aniso_U_33
_atom_site_aniso_U_23
_atom_site_aniso_U_13
_atom_site_aniso_U_12
C1 0.037(6) 0.030(6) 0.021(5) 0.000(4) -0.010(4) -0.011(5)
C2 0.036(6) 0.028(6) 0.024(5) 0.009(4) -0.015(4) -0.006(5)
C3 0.039(6) 0.045(7) 0.022(5) 0.013(5) -0.019(4) -0.013(5)
C4 0.038(6) 0.038(6) 0.018(5) 0.003(4) -0.013(4) -0.009(5)
C5 0.034(6) 0.022(5) 0.019(5) -0.001(4) -0.015(4) -0.008(4)
C6 0.036(6) 0.030(6) 0.010(4) 0.004(4) -0.016(4) -0.013(5)
C7 0.031(6) 0.051(7) 0.016(5) 0.003(4) -0.010(4) -0.013(5)
C8 0.046(7) 0.036(7) 0.030(6) -0.012(5) -0.009(5) -0.002(6)
C9 0.045(7) 0.023(6) 0.040(6) -0.002(5) -0.028(5) 0.002(5)
C10 0.046(6) 0.031(6) 0.025(5) 0.003(4) -0.026(5) -0.015(5)
C11 0.028(5) 0.020(5) 0.019(4) 0.001(4) -0.018(4) -0.006(4)
C12 0.031(6) 0.027(6) 0.013(4) 0.006(4) -0.007(4) -0.014(5)
C13 0.041(6) 0.035(6) 0.018(5) 0.002(4) -0.018(4) -0.018(5)
C14 0.041(6) 0.044(6) 0.016(5) 0.014(4) -0.012(4) -0.021(5)
C15 0.042(7) 0.036(6) 0.037(6) 0.023(5) -0.020(5) -0.018(5)
C16 0.033(6) 0.052(7) 0.028(5) 0.011(5) -0.015(5) -0.007(5)
C17 0.047(6) 0.026(6) 0.014(4) 0.011(4) -0.016(4) -0.020(5)
C21 0.035(6) 0.027(6) 0.018(5) 0.001(4) -0.009(4) 0.005(5)
C22 0.037(6) 0.036(6) 0.020(5) 0.006(4) -0.007(4) -0.019(5)
C23 0.036(6) 0.027(6) 0.034(6) -0.002(5) -0.012(5) -0.003(5)
C24 0.045(6) 0.033(6) 0.019(5) 0.007(4) -0.013(4) -0.010(5)
C25 0.034(6) 0.037(6) 0.013(4) 0.002(4) -0.009(4) -0.017(5)
C26 0.044(4) 0.023(5) 0.014(4) 0.005(4) -0.010(3) -0.011(5)
C27 0.055(5) 0.040(6) 0.018(4) 0.013(4) -0.018(3) -0.013(5)
C28 0.070(5) 0.037(6) 0.015(3) 0.014(4) -0.020(4) -0.023(6)
C29 0.062(5) 0.037(6) 0.014(4) 0.007(4) -0.012(4) -0.021(5)
C30 0.050(5) 0.035(6) 0.014(4) 0.001(4) -0.007(3) -0.013(5)
C31 0.038(4) 0.024(5) 0.013(3) 0.000(4) -0.003(3) -0.013(5)
C32 0.038(6) 0.026(6) 0.016(4) 0.008(4) -0.014(4) -0.012(5)
C33 0.047(6) 0.038(6) 0.018(5) 0.013(4) -0.014(5) -0.019(5)
C34 0.046(7) 0.057(8) 0.016(5) 0.002(5) -0.004(5) -0.020(6)
C35 0.050(7) 0.060(8) 0.026(6) -0.021(5) 0.000(5) -0.018(6)
C36 0.062(7) 0.020(6) 0.043(6) 0.001(5) -0.026(6) -0.002(5)
C37 0.050(6) 0.028(6) 0.011(4) 0.008(4) -0.013(4) -0.014(5)
C41 0.038(6) 0.036(6) 0.021(5) 0.007(4) -0.013(4) -0.016(5)
C42 0.040(6) 0.024(6) 0.024(5) 0.007(4) -0.016(4) -0.008(5)
C43 0.053(7) 0.037(7) 0.030(5) -0.007(5) -0.017(5) -0.020(6)
C44 0.036(6) 0.028(6) 0.024(5) -0.006(4) -0.008(4) -0.008(5)
C45 0.032(6) 0.024(6) 0.018(5) -0.004(4) -0.009(4) 0.000(4)
C46 0.032(6) 0.033(6) 0.018(5) 0.005(4) -0.012(4) -0.010(5)
C47 0.049(6) 0.030(6) 0.025(5) 0.002(4) -0.022(5) -0.004(5)
C48 0.050(7) 0.042(7) 0.021(5) 0.006(5) -0.020(5) -0.015(5)
C49 0.042(6) 0.033(6) 0.030(5) 0.001(5) -0.019(5) -0.006(5)
C50 0.035(6) 0.032(6) 0.019(5) 0.000(4) -0.006(4) -0.005(5)
C51 0.035(6) 0.025(6) 0.020(5) 0.007(4) -0.011(4) -0.007(5)
C52 0.024(5) 0.043(4) 0.009(8) 0.001(4) -0.001(5) -0.007(4)
C53 0.031(6) 0.039(5) 0.019(9) 0.004(5) -0.004(6) -0.016(4)
C54 0.037(6) 0.046(5) 0.024(10) 0.008(6) -0.002(7) -0.023(4)
C55 0.035(6) 0.046(5) 0.036(10) 0.010(6) 0.001(7) -0.023(4)
C56 0.036(6) 0.041(5) 0.029(10) 0.002(6) 0.000(7) -0.011(4)
C57 0.029(5) 0.040(5) 0.017(8) 0.000(5) 0.000(5) -0.009(4)
N33 0.035(4) 0.045(7) 0.014(6) 0.003(6) -0.009(4) -0.003(5)
O33 0.033(4) 0.045(4) 0.026(3) 0.001(3) -0.007(3) -0.007(3)
O34 0.074(7) 0.074(15) 0.011(8) 0.013(9) -0.012(7) -0.010(10)
C52A 0.024(5) 0.043(4) 0.009(8) 0.001(4) -0.001(5) -0.007(4)
C53A 0.031(6) 0.039(5) 0.019(9) 0.004(5) -0.004(6) -0.016(4)
C54A 0.037(6) 0.046(5) 0.024(10) 0.008(6) -0.002(7) -0.023(4)
C55A 0.035(6) 0.046(5) 0.036(10) 0.010(6) 0.001(7) -0.023(4)
C56A 0.036(6) 0.041(5) 0.029(10) 0.002(6) 0.000(7) -0.011(4)
C57A 0.029(5) 0.040(5) 0.017(8) 0.000(5) 0.000(5) -0.009(4)
N33A 0.035(4) 0.045(7) 0.014(6) 0.003(6) -0.009(4) -0.003(5)
O33A 0.033(4) 0.045(4) 0.026(3) 0.001(3) -0.007(3) -0.007(3)
O34A 0.074(7) 0.074(15) 0.011(8) 0.013(9) -0.012(7) -0.010(10)
C61 0.034(6) 0.028(6) 0.022(5) 0.000(4) -0.005(4) -0.008(5)
C62 0.047(6) 0.035(6) 0.025(5) 0.003(4) -0.007(5) -0.021(5)
C63 0.057(7) 0.042(7) 0.029(6) 0.009(5) -0.007(5) -0.024(6)
C64 0.053(7) 0.025(6) 0.016(5) 0.004(4) -0.003(4) -0.015(5)
C65 0.045(6) 0.021(5) 0.018(5) 0.006(4) -0.014(4) -0.004(5)
C66 0.037(6) 0.026(5) 0.010(4) -0.003(3) 0.000(3) -0.004(4)
C67 0.062(7) 0.026(5) 0.008(4) 0.004(3) -0.009(4) -0.012(5)
C68 0.063(7) 0.028(5) 0.012(4) -0.002(3) -0.015(4) -0.008(5)
C69 0.038(6) 0.027(5) 0.017(4) -0.005(3) -0.011(4) -0.004(4)
C70 0.034(6) 0.023(5) 0.018(4) -0.003(3) -0.010(4) -0.002(4)
C71 0.026(5) 0.025(5) 0.007(4) -0.003(3) -0.002(3) -0.001(4)
C72 0.038(6) 0.029(6) 0.010(4) 0.000(4) -0.011(4) -0.005(5)
C73 0.021(6) 0.039(6) 0.033(5) -0.004(5) -0.004(4) -0.004(5)
C74 0.035(7) 0.037(7) 0.060(7) 0.002(6) -0.005(5) -0.009(6)
C75 0.042(7) 0.059(8) 0.042(6) 0.019(6) 0.000(5) -0.016(6)
C76 0.037(7) 0.052(7) 0.030(6) -0.003(5) -0.006(5) 0.010(6)
C77 0.025(5) 0.037(6) 0.015(5) 0.003(4) -0.006(4) -0.006(5)
C81 0.099(9) 0.040(7) 0.026(5) 0.011(5) -0.034(6) -0.030(6)
C82 0.059(7) 0.043(7) 0.041(6) -0.002(5) -0.026(6) -0.003(6)
C83 0.068(8) 0.045(7) 0.034(6) 0.010(5) -0.029(5) -0.020(6)
C84 0.055(7) 0.049(7) 0.026(5) 0.001(5) -0.019(5) -0.016(6)
O52 0.054(4) 0.060(5) 0.053(6) 0.005(5) -0.017(4) -0.020(4)
C85 0.052(6) 0.068(6) 0.062(8) -0.003(6) -0.019(6) -0.019(5)
C86 0.057(7) 0.086(9) 0.084(9) 0.009(8) -0.024(7) -0.016(6)
C87 0.085(9) 0.057(6) 0.048(9) 0.009(7) -0.011(7) -0.015(6)
C88 0.069(6) 0.060(6) 0.050(9) 0.008(6) -0.016(6) -0.022(5)
O52A 0.054(4) 0.060(5) 0.053(6) 0.005(5) -0.017(4) -0.020(4)
C85A 0.052(6) 0.068(6) 0.062(8) -0.003(6) -0.019(6) -0.019(5)
C86A 0.057(7) 0.086(9) 0.084(9) 0.009(8) -0.024(7) -0.016(6)
C87A 0.085(9) 0.057(6) 0.048(9) 0.009(7) -0.011(7) -0.015(6)
C88A 0.069(6) 0.060(6) 0.050(9) 0.008(6) -0.016(6) -0.022(5)
C91 0.028(6) 0.020(5) 0.034(6) -0.005(4) -0.008(5) -0.011(4)
C92 0.033(6) 0.041(6) 0.020(5) 0.008(4) -0.011(4) -0.012(5)
N11 0.031(4) 0.024(5) 0.011(4) -0.004(3) -0.006(3) -0.005(4)
N12 0.031(4) 0.018(4) 0.015(4) 0.011(3) -0.014(3) -0.008(3)
N13 0.036(5) 0.040(6) 0.023(4) 0.009(4) -0.017(4) -0.011(5)
N21 0.030(4) 0.026(4) 0.010(4) -0.002(3) -0.006(3) -0.007(4)
N22 0.033(4) 0.025(4) 0.016(4) 0.010(3) -0.012(3) -0.006(4)
N23 0.092(7) 0.031(6) 0.026(5) 0.005(4) -0.025(5) -0.015(5)
N31 0.027(4) 0.017(4) 0.019(4) 0.003(3) -0.003(3) -0.008(4)
N32 0.024(4) 0.031(4) 0.011(3) -0.003(3) 0.001(3) -0.011(4)
N41 0.038(5) 0.023(4) 0.011(4) 0.004(3) -0.006(3) -0.012(4)
N42 0.037(5) 0.011(4) 0.021(4) -0.001(3) -0.010(3) -0.006(3)
N43 0.039(5) 0.027(5) 0.031(5) -0.002(4) -0.015(4) -0.001(4)
O61 0.023(3) 0.036(4) 0.009(3) 0.005(3) -0.005(3) -0.005(3)
O62 0.026(4) 0.036(4) 0.021(3) 0.000(3) -0.009(3) -0.005(3)
O1 0.024(3) 0.016(3) 0.020(3) 0.003(2) -0.009(3) -0.002(3)
O2 0.025(3) 0.018(3) 0.009(3) 0.006(2) -0.007(2) 0.001(3)
O3 0.027(3) 0.031(4) 0.011(3) -0.002(2) 0.000(2) -0.015(3)
O4 0.026(3) 0.025(3) 0.017(3) 0.005(3) -0.004(3) -0.010(3)
O11 0.044(4) 0.042(4) 0.015(3) 0.005(3) -0.010(3) -0.021(3)
O12 0.055(4) 0.020(3) 0.025(3) 0.007(3) -0.024(3) -0.013(3)
O13 0.041(4) 0.057(5) 0.033(4) 0.013(3) -0.015(3) -0.017(4)
O14 0.053(5) 0.043(5) 0.039(4) 0.016(3) -0.029(3) -0.023(4)
O21 0.045(4) 0.044(4) 0.038(4) 0.010(3) -0.029(3) -0.017(3)
O22 0.047(4) 0.027(4) 0.027(3) 0.003(3) -0.001(3) -0.014(3)
O23 0.142(8) 0.051(5) 0.029(4) 0.015(4) -0.008(4) -0.051(5)
O24 0.162(8) 0.062(6) 0.029(4) 0.011(4) -0.057(5) -0.039(5)
O31 0.034(4) 0.042(4) 0.012(3) -0.003(3) -0.007(3) -0.002(3)
O32 0.020(3) 0.039(4) 0.021(3) -0.004(3) -0.001(3) 0.000(3)
O41 0.044(4) 0.027(4) 0.008(3) 0.005(2) -0.013(3) -0.005(3)
O42 0.037(4) 0.023(4) 0.024(3) 0.005(3) -0.015(3) -0.010(3)
O43 0.062(5) 0.045(4) 0.012(3) 0.009(3) -0.016(3) -0.005(4)
O44 0.103(6) 0.036(4) 0.029(4) -0.004(3) -0.020(4) -0.018(4)
O51 0.070(5) 0.040(4) 0.017(3) 0.012(3) -0.024(3) -0.019(4)
S41 0.0316(14) 0.0261(14) 0.0153(11) 0.0030(10) -0.0101(10) -0.0082(11)
S11 0.0430(15) 0.0257(14) 0.0166(11) 0.0073(10) -0.0152(10) -0.0130(12)
S21 0.0380(15) 0.0327(15) 0.0211(12) 0.0075(10) -0.0105(11) -0.0158(12)
S31 0.0272(14) 0.0341(15) 0.0156(11) -0.0013(10) -0.0039(10) -0.0063(12)
K1 0.0419(13) 0.0349(13) 0.0189(10) 0.0075(9) -0.0134(9) -0.0151(10)
Ni1 0.0327(7) 0.0264(7) 0.0082(5) 0.0039(5) -0.0084(5) -0.0085(6)
Ni2 0.0313(7) 0.0267(7) 0.0103(5) 0.0039(5) -0.0076(5) -0.0076(6)
Ni3 0.0313(7) 0.0277(7) 0.0090(5) 0.0027(5) -0.0077(5) -0.0085(6)
Ni4 0.0317(7) 0.0269(7) 0.0095(5) 0.0028(5) -0.0070(5) -0.0076(6)
O1S 0.060(8) 0.092(10) 0.063(7) 0.027(7) -0.034(7) -0.023(9)
C1S 0.061(9) 0.082(11) 0.060(8) 0.033(7) -0.028(8) -0.025(9)
C2S 0.049(8) 0.085(12) 0.063(9) 0.033(8) -0.021(7) -0.025(9)
C3S 0.051(9) 0.084(11) 0.057(8) 0.034(7) -0.021(7) -0.021(9)
C4S 0.054(8) 0.086(11) 0.057(7) 0.027(7) -0.026(7) -0.030(8)
O1T 0.060(8) 0.092(10) 0.063(7) 0.027(7) -0.034(7) -0.023(9)
C1T 0.061(9) 0.082(11) 0.060(8) 0.033(7) -0.028(8) -0.025(9)
C2T 0.049(8) 0.085(12) 0.063(9) 0.033(8) -0.021(7) -0.025(9)
C3T 0.051(9) 0.084(11) 0.057(8) 0.034(7) -0.021(7) -0.021(9)
C4T 0.054(8) 0.086(11) 0.057(7) 0.027(7) -0.026(7) -0.030(8)
O2S 0.130(9) 0.154(10) 0.070(7) 0.023(6) -0.025(6) -0.032(7)
C5S 0.103(9) 0.145(11) 0.080(8) 0.037(8) -0.032(7) -0.032(7)
C6S 0.112(10) 0.148(11) 0.078(8) 0.020(7) -0.027(7) -0.050(8)
C7S 0.119(9) 0.148(11) 0.067(7) 0.010(7) -0.030(7) -0.049(8)
C8S 0.123(9) 0.147(11) 0.063(8) 0.014(7) -0.031(7) -0.036(7)

loop_
_atom_type_symbol
_atom_type_description
_atom_type_scat_dispersion_real
_atom_type_scat_dispersion_imag
_atom_type_scat_source
C C 0.0033 0.0016 'International Tables Vol C Tables 4.2.6.8 and 6.1.1.4'
H H 0.0000 0.0000 'International Tables Vol C Tables 4.2.6.8 and 6.1.1.4'
K K 0.2009 0.2494 'International Tables Vol C Tables 4.2.6.8 and 6.1.1.4'
N N 0.0061 0.0033 'International Tables Vol C Tables 4.2.6.8 and 6.1.1.4'
Ni Ni 0.3393 1.1124 'International Tables Vol C Tables 4.2.6.8 and 6.1.1.4'
O O 0.0106 0.0060 'International Tables Vol C Tables 4.2.6.8 and 6.1.1.4'
S S 0.1246 0.1234 'International Tables Vol C Tables 4.2.6.8 and 6.1.1.4'

loop_
_geom_angle_atom_site_label_1
_geom_angle_atom_site_label_2
_geom_angle_atom_site_label_3
_geom_angle
_geom_angle_site_symmetry_1
_geom_angle_site_symmetry_3
N11 C1 C2 124.1(8) . .
N11 C1 H1 117.9 . .
C2 C1 H1 117.9 . .
C1 C2 C3 117.1(8) . .
C1 C2 H2 121.4 . .
C3 C2 H2 121.4 . .
C4 C3 C2 121.1(8) . .
C4 C3 H3 119.5 . .
C2 C3 H3 119.5 . .
C3 C4 C5 118.1(8) . .
C3 C4 H4 120.9 . .
C5 C4 H4 120.9 . .
N11 C5 C4 120.6(8) . .
N11 C5 C6 120.6(7) . .
C4 C5 C6 118.7(7) . .
C7 C6 C11 117.5(8) . .
C7 C6 C5 118.9(8) . .
C11 C6 C5 123.5(7) . .
C8 C7 C6 121.9(9) . .
C8 C7 H7 119.1 . .
C6 C7 H7 119.1 . .
C7 C8 C9 120.5(9) . .
C7 C8 H8 119.8 . .
C9 C8 H8 119.8 . .
C8 C9 C10 119.0(9) . .
C8 C9 H9 120.5 . .
C10 C9 H9 120.5 . .
C11 C10 C9 122.7(9) . .
C11 C10 H10 118.7 . .
C9 C10 H10 118.7 . .
C10 C11 N12 123.2(7) . .
C10 C11 C6 118.3(8) . .
N12 C11 C6 118.5(7) . .
C17 C12 C13 119.5(8) . .
C17 C12 S11 123.2(6) . .
C13 C12 S11 117.3(7) . .
C12 C13 C14 121.2(8) . .
C12 C13 H13 119.4 . .
C14 C13 H13 119.4 . .
C15 C14 C13 118.4(8) . .
C15 C14 H14 120.8 . .
C13 C14 H14 120.8 . .
C14 C15 C16 121.8(8) . .
C14 C15 H15 119.1 . .
C16 C15 H15 119.1 . .
C15 C16 C17 118.4(8) . .
C15 C16 H16 120.8 . .
C17 C16 H16 120.8 . .
C12 C17 C16 120.6(8) . .
C12 C17 N13 124.5(7) . .
C16 C17 N13 115.0(8) . .
N21 C21 C22 126.0(8) . .
N21 C21 H21 117.0 . .
C22 C21 H21 117.0 . .
C21 C22 C23 116.7(8) . .
C21 C22 H22 121.6 . .
C23 C22 H22 121.6 . .
C24 C23 C22 118.9(8) . .
C24 C23 H23 120.6 . .
C22 C23 H23 120.6 . .
C23 C24 C25 121.2(8) . .
C23 C24 H24 119.4 . .
C25 C24 H24 119.4 . .
N21 C25 C24 121.1(7) . .
N21 C25 C26 117.6(7) . .
C24 C25 C26 121.2(8) . .
C31 C26 C27 119.8(7) . .
C31 C26 C25 123.2(7) . .
C27 C26 C25 117.0(8) . .
C28 C27 C26 118.2(9) . .
C28 C27 H27 120.9 . .
C26 C27 H27 120.9 . .
C29 C28 C27 122.0(8) . .
C29 C28 H28 119.0 . .
C27 C28 H28 119.0 . .
C28 C29 C30 119.1(8) . .
C28 C29 H29 120.5 . .
C30 C29 H29 120.5 . .
C31 C30 C29 120.6(9) . .
C31 C30 H30 119.7 . .
C29 C30 H30 119.7 . .
C30 C31 C26 120.4(8) . .
C30 C31 N22 120.4(8) . .
C26 C31 N22 119.2(7) . .
C37 C32 C33 115.2(8) . .
C37 C32 S21 126.5(6) . .
C33 C32 S21 118.2(6) . .
C34 C33 C32 121.9(8) . .
C34 C33 H33 119.1 . .
C32 C33 H33 119.1 . .
C35 C34 C33 120.9(8) . .
C35 C34 H34 119.6 . .
C33 C34 H34 119.6 . .
C34 C35 C36 120.3(9) . .
C34 C35 H35 119.8 . .
C36 C35 H35 119.8 . .
C35 C36 C37 117.4(9) . .
C35 C36 H36 121.3 . .
C37 C36 H36 121.3 . .
C32 C37 C36 124.2(8) . .
C32 C37 N23 122.2(8) . .
C36 C37 N23 113.5(7) . .
N31 C41 C42 127.2(8) . .
N31 C41 H41 116.4 . .
C42 C41 H41 116.4 . .
C41 C42 C43 117.1(8) . .
C41 C42 H42 121.5 . .
C43 C42 H42 121.5 . .
C44 C43 C42 117.1(8) . .
C44 C43 H43 121.4 . .
C42 C43 H43 121.4 . .
C45 C44 C43 122.7(9) . .
C45 C44 H44 118.7 . .
C43 C44 H44 118.7 . .
C44 C45 N31 120.9(8) . .
C44 C45 C46 121.9(8) . .
N31 C45 C46 117.1(7) . .
C47 C46 C51 118.3(8) . .
C47 C46 C45 117.0(8) . .
C51 C46 C45 124.7(7) . .
C48 C47 C46 120.2(8) . .
C48 C47 H47 119.9 . .
C46 C47 H47 119.9 . .
C47 C48 C49 121.4(8) . .
C47 C48 H48 119.3 . .
C49 C48 H48 119.3 . .
C48 C49 C50 118.9(8) . .
C48 C49 H49 120.6 . .
C50 C49 H49 120.6 . .
C51 C50 C49 120.3(8) . .
C51 C50 H50 119.9 . .
C49 C50 H50 119.9 . .
C50 C51 C46 120.9(8) . .
C50 C51 N32 119.5(7) . .
C46 C51 N32 119.7(7) . .
C53 C52 C57 120.0 . .
C53 C52 S31 118.2(15) . .
C57 C52 S31 121.8(15) . .
C52 C53 C54 120.0 . .
C52 C53 H53 120.0 . .
C54 C53 H53 120.0 . .
C55 C54 C53 120.0 . .
C55 C54 H54 120.0 . .
C53 C54 H54 120.0 . .
C54 C55 C56 120.0 . .
C54 C55 H55 120.0 . .
C56 C55 H55 120.0 . .
C57 C56 C55 120.0 . .
C57 C56 H56 120.0 . .
C55 C56 H56 120.0 . .
C56 C57 C52 120.0 . .
C56 C57 N33 116.8(15) . .
C52 C57 N33 123.2(15) . .
O33 N33 O34 126(2) . .
O33 N33 C57 117.5(16) . .
O34 N33 C57 116.0(17) . .
C53A C52A C57A 120.0 . .
C53A C52A S31 117.3(18) . .
C57A C52A S31 122.6(18) . .
C54A C53A C52A 120.0 . .
C54A C53A H53A 120.0 . .
C52A C53A H53A 120.0 . .
C53A C54A C55A 120.0 . .
C53A C54A H54A 120.0 . .
C55A C54A H54A 120.0 . .
C56A C55A C54A 120.0 . .
C56A C55A H55A 120.0 . .
C54A C55A H55A 120.0 . .
C55A C56A C57A 120.0 . .
C55A C56A H56A 120.0 . .
C57A C56A H56A 120.0 . .
C56A C57A C52A 120.0 . .
C56A C57A N33A 115.9(17) . .
C52A C57A N33A 124.1(17) . .
O34A N33A C57A 116(2) . .
N41 C61 C62 125.3(8) . .
N41 C61 H61 117.3 . .
C62 C61 H61 117.3 . .
C61 C62 C63 115.4(9) . .
C61 C62 H62 122.3 . .
C63 C62 H62 122.3 . .
C64 C63 C62 120.8(8) . .
C64 C63 H63 119.6 . .
C62 C63 H63 119.6 . .
C63 C64 C65 119.3(8) . .
C63 C64 H64 120.3 . .
C65 C64 H64 120.3 . .
N41 C65 C64 121.1(8) . .
N41 C65 C66 119.5(7) . .
C64 C65 C66 119.4(8) . .
C71 C66 C67 116.1(8) . .
C71 C66 C65 126.5(8) . .
C67 C66 C65 117.4(7) . .
C68 C67 C66 121.9(8) . .
C68 C67 H67 119.0 . .
C66 C67 H67 119.0 . .
C67 C68 C69 120.3(9) . .
C67 C68 H68 119.8 . .
C69 C68 H68 119.8 . .
C68 C69 C70 119.4(8) . .
C68 C69 H69 120.3 . .
C70 C69 H69 120.3 . .
C71 C70 C69 120.7(8) . .
C71 C70 H70 119.7 . .
C69 C70 H70 119.7 . .
C70 C71 C66 121.6(8) . .
C70 C71 N42 120.7(7) . .
C66 C71 N42 117.5(7) . .
C77 C72 C73 117.4(8) . .
C77 C72 S41 122.9(7) . .
C73 C72 S41 118.9(6) . .
C74 C73 C72 120.4(9) . .
C74 C73 H73 119.8 . .
C72 C73 H73 119.8 . .
C75 C74 C73 120.6(9) . .
C75 C74 H74 119.7 . .
C73 C74 H74 119.7 . .
C74 C75 C76 119.7(9) . .
C74 C75 H75 120.2 . .
C76 C75 H75 120.2 . .
C77 C76 C75 118.1(9) . .
C77 C76 H76 121.0 . .
C75 C76 H76 121.0 . .
C72 C77 C76 123.8(9) . .
C72 C77 N43 121.0(7) . .
C76 C77 N43 115.2(8) . .
O51 C81 C82 105.8(7) . .
O51 C81 H81A 110.6 . .
C82 C81 H81A 110.6 . .
O51 C81 H81B 110.6 . .
C82 C81 H81B 110.6 . .
H81A C81 H81B 108.7 . .
C81 C82 C83 100.4(7) . .
C81 C82 H82A 111.7 . .
C83 C82 H82A 111.7 . .
C81 C82 H82B 111.7 . .
C83 C82 H82B 111.7 . .
H82A C82 H82B 109.5 . .
C84 C83 C82 104.1(7) . .
C84 C83 H83A 110.9 . .
C82 C83 H83A 110.9 . .
C84 C83 H83B 110.9 . .
C82 C83 H83B 110.9 . .
H83A C83 H83B 109.0 . .
O51 C84 C83 107.4(7) . .
O51 C84 H84A 110.2 . .
C83 C84 H84A 110.2 . .
O51 C84 H84B 110.2 . .
C83 C84 H84B 110.2 . .
H84A C84 H84B 108.5 . .
C85 O52 C88 108.6(15) . .
C85 O52 K1 114.4(19) . .
C88 O52 K1 114.1(14) . .
O52 C85 C86 102.5(19) . .
O52 C85 H85A 111.3 . .
C86 C85 H85A 111.3 . .
O52 C85 H85B 111.3 . .
C86 C85 H85B 111.3 . .
H85A C85 H85B 109.2 . .
C85 C86 C87 86.7(18) . .
C85 C86 H86A 114.2 . .
C87 C86 H86A 114.2 . .
C85 C86 H86B 114.2 . .
C87 C86 H86B 114.2 . .
H86A C86 H86B 111.4 . .
C88 C87 C86 76.3(12) . .
C88 C87 H87A 115.8 . .
C86 C87 H87A 115.8 . .
C88 C87 H87B 115.8 . .
C86 C87 H87B 115.8 . .
H87A C87 H87B 112.8 . .
O52 C88 C87 99.3(15) . .
O52 C88 H88A 111.9 . .
C87 C88 H88A 111.9 . .
O52 C88 H88B 111.9 . .
C87 C88 H88B 111.9 . .
H88A C88 H88B 109.6 . .
C85A O52A C88A 108.3(13) . .
C85A O52A K1 116.7(17) . .
C88A O52A K1 133.4(15) . .
O52A C85A C86A 102(2) . .
O52A C85A H85C 111.5 . .
C86A C85A H85C 111.5 . .
O52A C85A H85D 111.5 . .
C86A C85A H85D 111.5 . .
H85C C85A H85D 109.3 . .
C85A C86A C87A 86.0(18) . .
C85A C86A H86C 114.3 . .
C87A C86A H86C 114.3 . .
C85A C86A H86D 114.3 . .
C87A C86A H86D 114.3 . .
H86C C86A H86D 111.5 . .
C88A C87A C86A 79.1(13) . .
C88A C87A H87C 115.4 . .
C86A C87A H87C 115.4 . .
C88A C87A H87D 115.4 . .
C86A C87A H87D 115.4 . .
H87C C87A H87D 112.4 . .
O52A C88A C87A 103.6(19) . .
O52A C88A H88C 111.0 . .
C87A C88A H88C 111.0 . .
O52A C88A H88D 111.0 . .
C87A C88A H88D 111.0 . .
H88C C88A H88D 109.0 . .
O61 C91 O62 123.9(8) . .
O61 C91 C92 119.8(8) . .
O62 C91 C92 116.3(7) . .
C91 C92 H92A 109.5 . .
C91 C92 H92B 109.5 . .
H92A C92 H92B 109.5 . .
C91 C92 H92C 109.5 . .
H92A C92 H92C 109.5 . .
H92B C92 H92C 109.5 . .
C1 N11 C5 118.8(7) . .
C1 N11 Ni1 117.8(5) . .
C5 N11 Ni1 122.7(6) . .
C11 N12 S11 123.2(5) . .
C11 N12 Ni1 112.5(5) . .
S11 N12 Ni1 124.3(4) . .
O14 N13 O13 125.1(8) . .
O14 N13 C17 117.6(7) . .
O13 N13 C17 117.1(8) . .
C21 N21 C25 116.1(7) . .
C21 N21 Ni2 119.1(5) . .
C25 N21 Ni2 122.9(5) . .
C31 N22 S21 118.4(5) . .
C31 N22 Ni2 109.9(5) . .
S21 N22 Ni2 127.4(4) . .
O24 N23 O23 127.6(9) . .
O24 N23 C37 115.7(9) . .
O23 N23 C37 116.6(8) . .
C41 N31 C45 115.0(7) . .
C41 N31 Ni3 120.6(6) . .
C45 N31 Ni3 124.2(5) . .
C51 N32 S31 117.9(5) . .
C51 N32 Ni3 114.8(5) . .
S31 N32 Ni3 124.4(4) . .
C61 N41 C65 117.9(7) . .
C61 N41 Ni4 118.8(5) . .
C65 N41 Ni4 122.7(6) . .
C71 N42 S41 121.5(5) . .
C71 N42 Ni4 113.3(5) . .
S41 N42 Ni4 125.2(4) . .
O44 N43 O43 122.5(8) . .
O44 N43 C77 119.6(7) . .
O43 N43 C77 117.7(7) . .
C91 O61 Ni1 126.9(5) . .
C91 O62 Ni4 125.9(5) . .
Ni2 O1 Ni3 94.2(2) . .
Ni2 O1 Ni1 97.8(2) . .
Ni3 O1 Ni1 97.7(2) . .
Ni2 O2 Ni4 100.3(2) . .
Ni2 O2 Ni1 102.9(2) . .
Ni4 O2 Ni1 92.7(2) . .
Ni3 O3 Ni1 101.2(2) . .
Ni3 O3 Ni4 99.7(2) . .
Ni1 O3 Ni4 91.3(2) . .
Ni2 O4 Ni3 96.6(2) . .
Ni2 O4 Ni4 94.5(2) . .
Ni3 O4 Ni4 96.6(2) . .
S11 O11 K1 118.5(3) . .
S11 O12 K1 160.3(3) . 2_656
N13 O14 K1 123.2(5) . .
S21 O21 K1 147.5(3) . .
C81 O51 C84 108.3(6) . .
C81 O51 K1 117.6(5) . .
C84 O51 K1 119.3(5) . .
O42 S41 O41 115.0(3) . .
O42 S41 N42 116.7(3) . .
O41 S41 N42 108.4(3) . .
O42 S41 C72 101.9(4) . .
O41 S41 C72 107.4(3) . .
N42 S41 C72 106.5(4) . .
O12 S11 O11 116.2(3) . .
O12 S11 N12 113.5(4) . .
O11 S11 N12 110.4(3) . .
O12 S11 C12 104.5(3) . .
O11 S11 C12 103.4(3) . .
N12 S11 C12 107.9(4) . .
O12 S11 K1 75.6(2) . .
O11 S11 K1 40.7(2) . .
N12 S11 K1 128.8(2) . .
C12 S11 K1 118.5(3) . .
O22 S21 O21 117.2(4) . .
O22 S21 N22 115.0(3) . .
O21 S21 N22 106.8(3) . .
O22 S21 C32 105.2(4) . .
O21 S21 C32 104.1(4) . .
N22 S21 C32 107.6(4) . .
O32 S31 O31 116.7(3) . .
O32 S31 N32 115.1(3) . .
O31 S31 N32 108.2(3) . .
O32 S31 C52A 102.8(12) . .
O31 S31 C52A 109.8(11) . .
N32 S31 C52A 103.1(10) . .
O32 S31 C52 103.5(10) . .
O31 S31 C52 103.6(10) . .
N32 S31 C52 108.6(9) . .
C52A S31 C52 7.0(18) . .
O12 K1 O21 103.52(18) 2_656 .
O12 K1 O11 105.45(17) 2_656 .
O21 K1 O11 74.26(17) . .
O12 K1 O51 99.19(18) 2_656 .
O21 K1 O51 93.71(18) . .
O11 K1 O51 154.46(18) . .
O12 K1 O52 152.1(7) 2_656 .
O21 K1 O52 103.1(7) . .
O11 K1 O52 89.6(5) . .
O51 K1 O52 71.0(5) . .
O12 K1 O52A 149.2(7) 2_656 .
O21 K1 O52A 107.1(7) . .
O11 K1 O52A 86.6(5) . .
O51 K1 O52A 75.3(5) . .
O52 K1 O52A 5.8(12) . .
O12 K1 O14 78.07(17) 2_656 .
O21 K1 O14 131.21(18) . .
O11 K1 O14 59.01(17) . .
O51 K1 O14 134.72(18) . .
O52 K1 O14 90.5(6) . .
O52A K1 O14 84.6(6) . .
O12 K1 S11 84.68(13) 2_656 .
O21 K1 S11 77.66(13) . .
O11 K1 S11 20.81(11) . .
O51 K1 S11 171.20(14) . .
O52 K1 S11 109.0(5) . .
O52A K1 S11 105.4(5) . .
O14 K1 S11 53.72(12) . .
O61 Ni1 O2 94.6(2) . .
O61 Ni1 O3 87.9(2) . .
O2 Ni1 O3 85.08(19) . .
O61 Ni1 N11 93.2(2) . .
O2 Ni1 N11 171.6(2) . .
O3 Ni1 N11 98.3(2) . .
O61 Ni1 N12 92.5(2) . .
O2 Ni1 N12 90.8(2) . .
O3 Ni1 N12 175.9(2) . .
N11 Ni1 N12 85.8(2) . .
O61 Ni1 O1 165.24(19) . .
O2 Ni1 O1 77.64(19) . .
O3 Ni1 O1 79.0(2) . .
N11 Ni1 O1 95.4(2) . .
N12 Ni1 O1 100.1(2) . .
O61 Ni1 Ni4 79.81(14) . .
O2 Ni1 Ni4 43.35(13) . .
O3 Ni1 Ni4 44.41(13) . .
N11 Ni1 Ni4 141.78(18) . .
N12 Ni1 Ni4 131.66(17) . .
O1 Ni1 Ni4 86.02(13) . .
O2 Ni2 O4 85.0(2) . .
O2 Ni2 N21 165.6(2) . .
O4 Ni2 N21 109.0(2) . .
O2 Ni2 O1 81.46(19) . .
O4 Ni2 O1 84.01(19) . .
N21 Ni2 O1 96.0(2) . .
O2 Ni2 N22 93.3(2) . .
O4 Ni2 N22 102.8(2) . .
N21 Ni2 N22 87.3(3) . .
O1 Ni2 N22 171.1(2) . .
O3 Ni3 O4 84.2(2) . .
O3 Ni3 N32 171.3(2) . .
O4 Ni3 N32 100.6(2) . .
O3 Ni3 N31 99.9(2) . .
O4 Ni3 N31 101.8(2) . .
N32 Ni3 N31 86.3(3) . .
O3 Ni3 O1 81.74(19) . .
O4 Ni3 O1 83.8(2) . .
N32 Ni3 O1 91.5(2) . .
N31 Ni3 O1 174.3(2) . .
O2 Ni4 N42 175.1(2) . .
O2 Ni4 O62 87.2(2) . .
N42 Ni4 O62 95.1(2) . .
O2 Ni4 N41 96.9(2) . .
N42 Ni4 N41 87.6(3) . .
O62 Ni4 N41 88.1(2) . .
O2 Ni4 O3 85.55(19) . .
N42 Ni4 O3 89.9(2) . .
O62 Ni4 O3 95.9(2) . .
N41 Ni4 O3 175.4(2) . .
O2 Ni4 O4 79.64(19) . .
N42 Ni4 O4 97.8(2) . .
O62 Ni4 O4 166.2(2) . .
N41 Ni4 O4 97.2(2) . .
O3 Ni4 O4 79.27(19) . .
O2 Ni4 Ni1 43.99(13) . .
N42 Ni4 Ni1 132.13(18) . .
O62 Ni4 Ni1 80.08(15) . .
N41 Ni4 Ni1 139.13(19) . .
O3 Ni4 Ni1 44.25(13) . .
O4 Ni4 Ni1 87.63(13) . .
C1S O1S C4S 107.7(15) . .
O1S C1S C2S 103.9(18) . .
O1S C1S H1SA 111.0 . .
C2S C1S H1SA 111.0 . .
O1S C1S H1SB 111.0 . .
C2S C1S H1SB 111.0 . .
H1SA C1S H1SB 109.0 . .
C1S C2S C3S 101.8(17) . .
C4S C3S C2S 110.9(18) . .
C4S C3S H3SA 109.5 . .
C2S C3S H3SA 109.5 . .
C4S C3S H3SB 109.5 . .
C2S C3S H3SB 109.5 . .
H3SA C3S H3SB 108.1 . .
C3S C4S O1S 102.3(16) . .
C3S C4S H4SA 111.3 . .
O1S C4S H4SA 111.3 . .
C3S C4S H4SB 111.3 . .
O1S C4S H4SB 111.3 . .
H4SA C4S H4SB 109.2 . .
C1T O1T C4T 109(2) . .
O1T C1T C2T 105(2) . .
C1T C2T C3T 104(2) . .
C1T C2T H2TA 110.9 . .
C3T C2T H2TA 110.9 . .
C1T C2T H2TB 110.9 . .
C3T C2T H2TB 110.9 . .
H2TA C2T H2TB 109.0 . .
C4T C3T C2T 111(2) . .
C4T C3T H3TA 109.3 . .
C2T C3T H3TA 109.3 . .
C4T C3T H3TB 109.4 . .
C2T C3T H3TB 109.4 . .
H3TA C3T H3TB 108.0 . .
C3T C4T O1T 100(2) . .
C3T C4T H4TA 111.7 . .
O1T C4T H4TA 111.7 . .
C3T C4T H4TB 111.7 . .
O1T C4T H4TB 111.7 . .
H4TA C4T H4TB 109.5 . .
C8S O2S C5S 104.3(14) . .
C6S C5S O2S 102.2(17) . .
C6S C5S H5SA 111.3 . .
O2S C5S H5SA 111.3 . .
C6S C5S H5SB 111.3 . .
O2S C5S H5SB 111.3 . .
H5SA C5S H5SB 109.2 . .
C5S C6S C7S 103.9(19) . .
C5S C6S H6SA 111.0 . .
C7S C6S H6SA 111.0 . .
C5S C6S H6SB 111.0 . .
C7S C6S H6SB 111.0 . .
H6SA C6S H6SB 109.0 . .
C8S C7S C6S 117(2) . .
C8S C7S H7SA 108.1 . .
C6S C7S H7SA 108.1 . .
C8S C7S H7SB 108.1 . .
C6S C7S H7SB 108.1 . .
H7SA C7S H7SB 107.3 . .
C7S C8S O2S 103.5(19) . .
C7S C8S H8SA 111.1 . .
O2S C8S H8SA 111.1 . .
C7S C8S H8SB 111.1 . .
O2S C8S H8SB 111.1 . .
H8SA C8S H8SB 109.0 . .

loop_
_geom_bond_atom_site_label_1
_geom_bond_atom_site_label_2
_geom_bond_distance
_geom_bond_site_symmetry_2
C1 N11 1.342(9) .
C1 C2 1.356(10) .
C1 H1 0.9500 .
C2 C3 1.387(11) .
C2 H2 0.9500 .
C3 C4 1.381(11) .
C3 H3 0.9500 .
C4 C5 1.399(10) .
C4 H4 0.9500 .
C5 N11 1.357(9) .
C5 C6 1.470(11) .
C6 C7 1.423(11) .
C6 C11 1.427(10) .
C7 C8 1.360(11) .
C7 H7 0.9500 .
C8 C9 1.376(12) .
C8 H8 0.9500 .
C9 C10 1.393(11) .
C9 H9 0.9500 .
C10 C11 1.379(11) .
C10 H10 0.9500 .
C11 N12 1.416(9) .
C12 C17 1.365(11) .
C12 C13 1.367(10) .
C12 S11 1.824(8) .
C13 C14 1.407(11) .
C13 H13 0.9500 .
C14 C15 1.351(11) .
C14 H14 0.9500 .
C15 C16 1.386(11) .
C15 H15 0.9500 .
C16 C17 1.405(11) .
C16 H16 0.9500 .
C17 N13 1.465(10) .
C21 N21 1.351(9) .
C21 C22 1.363(11) .
C21 H21 0.9500 .
C22 C23 1.399(11) .
C22 H22 0.9500 .
C23 C24 1.371(11) .
C23 H23 0.9500 .
C24 C25 1.372(11) .
C24 H24 0.9500 .
C25 N21 1.370(10) .
C25 C26 1.503(10) .
C26 C31 1.391(11) .
C26 C27 1.428(11) .
C27 C28 1.410(11) .
C27 H27 0.9500 .
C28 C29 1.362(12) .
C28 H28 0.9500 .
C29 C30 1.422(11) .
C29 H29 0.9500 .
C30 C31 1.379(10) .
C30 H30 0.9500 .
C31 N22 1.442(10) .
C32 C37 1.360(11) .
C32 C33 1.412(10) .
C32 S21 1.787(8) .
C33 C34 1.361(11) .
C33 H33 0.9500 .
C34 C35 1.354(12) .
C34 H34 0.9500 .
C35 C36 1.383(12) .
C35 H35 0.9500 .
C36 C37 1.399(11) .
C36 H36 0.9500 .
C37 N23 1.515(10) .
C41 N31 1.320(10) .
C41 C42 1.370(11) .
C41 H41 0.9500 .
C42 C43 1.407(11) .
C42 H42 0.9500 .
C43 C44 1.370(11) .
C43 H43 0.9500 .
C44 C45 1.354(10) .
C44 H44 0.9500 .
C45 N31 1.402(10) .
C45 C46 1.466(11) .
C46 C47 1.408(10) .
C46 C51 1.415(11) .
C47 C48 1.387(11) .
C47 H47 0.9500 .
C48 C49 1.388(11) .
C48 H48 0.9500 .
C49 C50 1.412(11) .
C49 H49 0.9500 .
C50 C51 1.381(11) .
C50 H50 0.9500 .
C51 N32 1.424(9) .
C52 C53 1.3900 .
C52 C57 1.3900 .
C52 S31 1.809(10) .
C53 C54 1.3900 .
C53 H53 0.9500 .
C54 C55 1.3900 .
C54 H54 0.9500 .
C55 C56 1.3900 .
C55 H55 0.9500 .
C56 C57 1.3900 .
C56 H56 0.9500 .
C57 N33 1.461(12) .
N33 O33 1.224(13) .
N33 O34 1.248(13) .
C52A C53A 1.3900 .
C52A C57A 1.3900 .
C52A S31 1.801(11) .
C53A C54A 1.3900 .
C53A H53A 0.9500 .
C54A C55A 1.3900 .
C54A H54A 0.9500 .
C55A C56A 1.3900 .
C55A H55A 0.9500 .
C56A C57A 1.3900 .
C56A H56A 0.9500 .
C57A N33A 1.470(14) .
N33A O34A 1.259(14) .
C61 N41 1.319(10) .
C61 C62 1.381(11) .
C61 H61 0.9500 .
C62 C63 1.396(11) .
C62 H62 0.9500 .
C63 C64 1.357(11) .
C63 H63 0.9500 .
C64 C65 1.386(11) .
C64 H64 0.9500 .
C65 N41 1.350(9) .
C65 C66 1.479(11) .
C66 C71 1.398(11) .
C66 C67 1.453(11) .
C67 C68 1.343(11) .
C67 H67 0.9500 .
C68 C69 1.385(11) .
C68 H68 0.9500 .
C69 C70 1.407(10) .
C69 H69 0.9500 .
C70 C71 1.362(10) .
C70 H70 0.9500 .
C71 N42 1.463(9) .
C72 C77 1.370(11) .
C72 C73 1.401(11) .
C72 S41 1.804(9) .
C73 C74 1.388(11) .
C73 H73 0.9500 .
C74 C75 1.384(12) .
C74 H74 0.9500 .
C75 C76 1.401(13) .
C75 H75 0.9500 .
C76 C77 1.379(11) .
C76 H76 0.9500 .
C77 N43 1.466(10) .
C81 O51 1.414(9) .
C81 C82 1.525(12) .
C81 H81A 0.9900 .
C81 H81B 0.9900 .
C82 C83 1.538(11) .
C82 H82A 0.9900 .
C82 H82B 0.9900 .
C83 C84 1.514(12) .
C83 H83A 0.9900 .
C83 H83B 0.9900 .
C84 O51 1.438(9) .
C84 H84A 0.9900 .
C84 H84B 0.9900 .
O52 C85 1.398(15) .
O52 C88 1.438(19) .
O52 K1 2.855(12) .
C85 C86 1.51(3) .
C85 H85A 0.9900 .
C85 H85B 0.9900 .
C86 C87 1.99(2) .
C86 H86A 0.9900 .
C86 H86B 0.9900 .
C87 C88 1.54(2) .
C87 H87A 0.9900 .
C87 H87B 0.9900 .
C88 H88A 0.9900 .
C88 H88B 0.9900 .
O52A C85A 1.403(15) .
O52A C88A 1.436(17) .
O52A K1 2.864(12) .
C85A C86A 1.53(4) .
C85A H85C 0.9900 .
C85A H85D 0.9900 .
C86A C87A 1.95(2) .
C86A H86C 0.9900 .
C86A H86D 0.9900 .
C87A C88A 1.53(2) .
C87A H87C 0.9900 .
C87A H87D 0.9900 .
C88A H88C 0.9900 .
C88A H88D 0.9900 .
C91 O61 1.275(9) .
C91 O62 1.307(9) .
C91 C92 1.464(11) .
C92 H92A 0.9800 .
C92 H92B 0.9800 .
C92 H92C 0.9800 .
N11 Ni1 2.067(6) .
N12 S11 1.531(7) .
N12 Ni1 2.093(6) .
N13 O14 1.225(8) .
N13 O13 1.229(8) .
N21 Ni2 2.024(7) .
N22 S21 1.540(7) .
N22 Ni2 2.063(6) .
N23 O24 1.204(9) .
N23 O23 1.207(9) .
N31 Ni3 2.055(6) .
N32 S31 1.567(6) .
N32 Ni3 2.029(6) .
N41 Ni4 2.070(6) .
N42 S41 1.554(6) .
N42 Ni4 2.064(6) .
N43 O44 1.234(8) .
N43 O43 1.239(8) .
O61 Ni1 2.050(5) .
O62 Ni4 2.067(5) .
O1 Ni2 2.052(5) .
O1 Ni3 2.060(5) .
O1 Ni1 2.126(5) .
O2 Ni2 1.967(5) .
O2 Ni4 2.034(5) .
O2 Ni1 2.058(5) .
O3 Ni3 2.016(5) .
O3 Ni1 2.066(5) .
O3 Ni4 2.072(5) .
O4 Ni2 2.016(5) .
O4 Ni3 2.018(5) .
O4 Ni4 2.165(5) .
O11 S11 1.466(5) .
O11 K1 2.691(6) .
O12 S11 1.435(5) .
O12 K1 2.640(5) 2_656
O14 K1 2.996(6) .
O21 S21 1.452(6) .
O21 K1 2.684(6) .
O22 S21 1.435(5) .
O31 S31 1.446(5) .
O32 S31 1.433(5) .
O41 S41 1.458(5) .
O42 S41 1.426(5) .
O51 K1 2.739(6) .
S11 K1 3.627(3) .
K1 O12 2.640(5) 2_656
Ni1 Ni4 2.9595(14) .
O1S C1S 1.35(2) .
O1S C4S 1.40(2) .
C1S C2S 1.37(2) .
C1S H1SA 0.9900 .
C1S H1SB 0.9900 .
C2S C3S 1.44(2) .
C3S C4S 1.32(2) .
C3S H3SA 0.9900 .
C3S H3SB 0.9900 .
C4S H4SA 0.9900 .
C4S H4SB 0.9900 .
O1T C1T 1.34(2) .
O1T C4T 1.41(2) .
C1T C2T 1.36(3) .
C2T C3T 1.43(3) .
C2T H2TA 0.9900 .
C2T H2TB 0.9900 .
C3T C4T 1.31(2) .
C3T H3TA 0.9900 .
C3T H3TB 0.9900 .
C4T H4TA 0.9900 .
C4T H4TB 0.9900 .
O2S C8S 1.46(2) .
O2S C5S 1.53(2) .
C5S C6S 1.40(2) .
C5S H5SA 0.9900 .
C5S H5SB 0.9900 .
C6S C7S 1.43(2) .
C6S H6SA 0.9900 .
C6S H6SB 0.9900 .
C7S C8S 1.29(2) .
C7S H7SA 0.9900 .
C7S H7SB 0.9900 .
C8S H8SA 0.9900 .
C8S H8SB 0.9900 .

loop_
_geom_torsion_atom_site_label_1
_geom_torsion_atom_site_label_2
_geom_torsion_atom_site_label_3
_geom_torsion_atom_site_label_4
_geom_torsion
_geom_torsion_site_symmetry_1
_geom_torsion_site_symmetry_4
N11 C1 C2 C3 -0.3(13) . .
C1 C2 C3 C4 -0.3(13) . .
C2 C3 C4 C5 -1.9(13) . .
C3 C4 C5 N11 4.9(12) . .
C3 C4 C5 C6 -179.6(8) . .
N11 C5 C6 C7 -139.5(8) . .
C4 C5 C6 C7 44.9(11) . .
N11 C5 C6 C11 39.0(11) . .
C4 C5 C6 C11 -136.6(8) . .
C11 C6 C7 C8 4.1(12) . .
C5 C6 C7 C8 -177.3(8) . .
C6 C7 C8 C9 -3.7(13) . .
C7 C8 C9 C10 2.7(13) . .
C8 C9 C10 C11 -2.3(13) . .
C9 C10 C11 N12 -176.6(7) . .
C9 C10 C11 C6 2.8(12) . .
C7 C6 C11 C10 -3.5(11) . .
C5 C6 C11 C10 177.9(7) . .
C7 C6 C11 N12 175.9(6) . .
C5 C6 C11 N12 -2.7(11) . .
C17 C12 C13 C14 -3.6(12) . .
S11 C12 C13 C14 178.8(6) . .
C12 C13 C14 C15 3.0(12) . .
C13 C14 C15 C16 -0.3(13) . .
C14 C15 C16 C17 -1.8(13) . .
C13 C12 C17 C16 1.4(12) . .
S11 C12 C17 C16 178.9(6) . .
C13 C12 C17 N13 -178.5(7) . .
S11 C12 C17 N13 -1.0(12) . .
C15 C16 C17 C12 1.3(13) . .
C15 C16 C17 N13 -178.8(7) . .
N21 C21 C22 C23 -0.5(13) . .
C21 C22 C23 C24 -0.7(13) . .
C22 C23 C24 C25 0.1(14) . .
C23 C24 C25 N21 1.9(13) . .
C23 C24 C25 C26 177.8(8) . .
N21 C25 C26 C31 43.4(12) . .
C24 C25 C26 C31 -132.7(9) . .
N21 C25 C26 C27 -138.8(8) . .
C24 C25 C26 C27 45.2(11) . .
C31 C26 C27 C28 0.3(12) . .
C25 C26 C27 C28 -177.6(8) . .
C26 C27 C28 C29 1.1(13) . .
C27 C28 C29 C30 -1.8(14) . .
C28 C29 C30 C31 1.1(13) . .
C29 C30 C31 C26 0.2(13) . .
C29 C30 C31 N22 -178.7(7) . .
C27 C26 C31 C30 -0.9(12) . .
C25 C26 C31 C30 176.9(8) . .
C27 C26 C31 N22 178.0(7) . .
C25 C26 C31 N22 -4.2(12) . .
C37 C32 C33 C34 -2.1(13) . .
S21 C32 C33 C34 175.3(7) . .
C32 C33 C34 C35 2.5(15) . .
C33 C34 C35 C36 -1.1(15) . .
C34 C35 C36 C37 -0.5(14) . .
C33 C32 C37 C36 0.5(13) . .
S21 C32 C37 C36 -176.7(7) . .
C33 C32 C37 N23 175.8(8) . .
S21 C32 C37 N23 -1.4(13) . .
C35 C36 C37 C32 0.8(14) . .
C35 C36 C37 N23 -174.9(8) . .
N31 C41 C42 C43 -1.5(13) . .
C41 C42 C43 C44 0.8(12) . .
C42 C43 C44 C45 -0.9(13) . .
C43 C44 C45 N31 1.5(13) . .
C43 C44 C45 C46 -178.1(8) . .
C44 C45 C46 C47 35.1(12) . .
N31 C45 C46 C47 -144.5(8) . .
C44 C45 C46 C51 -141.7(9) . .
N31 C45 C46 C51 38.7(12) . .
C51 C46 C47 C48 1.6(13) . .
C45 C46 C47 C48 -175.5(8) . .
C46 C47 C48 C49 1.7(14) . .
C47 C48 C49 C50 -2.5(13) . .
C48 C49 C50 C51 0.1(13) . .
C49 C50 C51 C46 3.2(13) . .
C49 C50 C51 N32 -174.8(7) . .
C47 C46 C51 C50 -4.0(13) . .
C45 C46 C51 C50 172.8(8) . .
C47 C46 C51 N32 173.9(7) . .
C45 C46 C51 N32 -9.3(13) . .
C57 C52 C53 C54 0.0 . .
S31 C52 C53 C54 -178.7(17) . .
C52 C53 C54 C55 0.0 . .
C53 C54 C55 C56 0.0 . .
C54 C55 C56 C57 0.0 . .
C55 C56 C57 C52 0.0 . .
C55 C56 C57 N33 179.3(15) . .
C53 C52 C57 C56 0.0 . .
S31 C52 C57 C56 178.6(17) . .
C53 C52 C57 N33 -179.3(16) . .
S31 C52 C57 N33 -0.6(15) . .
C56 C57 N33 O33 -116(2) . .
C52 C57 N33 O33 63(3) . .
C56 C57 N33 O34 57(3) . .
C52 C57 N33 O34 -123(2) . .
C57A C52A C53A C54A 0.0 . .
S31 C52A C53A C54A -177.6(19) . .
C52A C53A C54A C55A 0.0 . .
C53A C54A C55A C56A 0.0 . .
C54A C55A C56A C57A 0.0 . .
C55A C56A C57A C52A 0.0 . .
C55A C56A C57A N33A 178.9(16) . .
C53A C52A C57A C56A 0.0 . .
S31 C52A C57A C56A 177(2) . .
C53A C52A C57A N33A -178.8(18) . .
S31 C52A C57A N33A -1.4(17) . .
C56A C57A N33A O34A 54(3) . .
C52A C57A N33A O34A -127(2) . .
N41 C61 C62 C63 -0.7(13) . .
C61 C62 C63 C64 0.5(13) . .
C62 C63 C64 C65 -2.1(14) . .
C63 C64 C65 N41 3.9(13) . .
C63 C64 C65 C66 -177.2(8) . .
N41 C65 C66 C71 39.5(12) . .
C64 C65 C66 C71 -139.5(8) . .
N41 C65 C66 C67 -138.8(8) . .
C64 C65 C66 C67 42.2(11) . .
C71 C66 C67 C68 2.2(12) . .
C65 C66 C67 C68 -179.3(8) . .
C66 C67 C68 C69 -2.0(13) . .
C67 C68 C69 C70 0.4(12) . .
C68 C69 C70 C71 0.9(12) . .
C69 C70 C71 C66 -0.6(12) . .
C69 C70 C71 N42 -174.4(7) . .
C67 C66 C71 C70 -0.9(11) . .
C65 C66 C71 C70 -179.2(8) . .
C67 C66 C71 N42 173.2(6) . .
C65 C66 C71 N42 -5.2(12) . .
C77 C72 C73 C74 -1.6(13) . .
S41 C72 C73 C74 168.5(7) . .
C72 C73 C74 C75 -1.3(15) . .
C73 C74 C75 C76 1.9(16) . .
C74 C75 C76 C77 0.2(15) . .
C73 C72 C77 C76 3.9(13) . .
S41 C72 C77 C76 -165.7(7) . .
C73 C72 C77 N43 -174.3(7) . .
S41 C72 C77 N43 16.1(11) . .
C75 C76 C77 C72 -3.3(14) . .
C75 C76 C77 N43 175.1(8) . .
O51 C81 C82 C83 37.6(9) . .
C81 C82 C83 C84 -29.8(10) . .
C82 C83 C84 O51 13.0(10) . .
C88 O52 C85 C86 12(4) . .
K1 O52 C85 C86 -116(2) . .
O52 C85 C86 C87 -49(3) . .
C85 C86 C87 C88 70(2) . .
C85 O52 C88 C87 47(3) . .
K1 O52 C88 C87 176.3(14) . .
C86 C87 C88 O52 -65.5(18) . .
C88A O52A C85A C86A -23(4) . .
K1 O52A C85A C86A 169(2) . .
O52A C85A C86A C87A 55(3) . .
C85A C86A C87A C88A -68(2) . .
C85A O52A C88A C87A -35(3) . .
K1 O52A C88A C87A 130(2) . .
C86A C87A C88A O52A 59.9(18) . .
C2 C1 N11 C5 3.3(13) . .
C2 C1 N11 Ni1 -167.2(7) . .
C4 C5 N11 C1 -5.5(12) . .
C6 C5 N11 C1 179.0(7) . .
C4 C5 N11 Ni1 164.4(6) . .
C6 C5 N11 Ni1 -11.0(10) . .
C10 C11 N12 S11 -49.3(10) . .
C6 C11 N12 S11 131.4(6) . .
C10 C11 N12 Ni1 128.0(7) . .
C6 C11 N12 Ni1 -51.4(8) . .
C12 C17 N13 O14 -45.0(11) . .
C16 C17 N13 O14 135.1(8) . .
C12 C17 N13 O13 140.6(8) . .
C16 C17 N13 O13 -39.3(10) . .
C22 C21 N21 C25 2.4(13) . .
C22 C21 N21 Ni2 -162.3(7) . .
C24 C25 N21 C21 -3.0(12) . .
C26 C25 N21 C21 -179.1(7) . .
C24 C25 N21 Ni2 161.0(6) . .
C26 C25 N21 Ni2 -15.0(10) . .
C30 C31 N22 S21 -74.7(9) . .
C26 C31 N22 S21 106.3(8) . .
C30 C31 N22 Ni2 126.9(7) . .
C26 C31 N22 Ni2 -52.1(8) . .
C32 C37 N23 O24 -69.9(12) . .
C36 C37 N23 O24 105.9(10) . .
C32 C37 N23 O23 112.4(10) . .
C36 C37 N23 O23 -71.8(12) . .
C42 C41 N31 C45 2.0(12) . .
C42 C41 N31 Ni3 -172.9(6) . .
C44 C45 N31 C41 -1.9(11) . .
C46 C45 N31 C41 177.7(7) . .
C44 C45 N31 Ni3 172.8(6) . .
C46 C45 N31 Ni3 -7.6(10) . .
C50 C51 N32 S31 -66.3(9) . .
C46 C51 N32 S31 115.8(7) . .
C50 C51 N32 Ni3 132.1(7) . .
C46 C51 N32 Ni3 -45.9(9) . .
C62 C61 N41 C65 2.4(13) . .
C62 C61 N41 Ni4 -169.2(7) . .
C64 C65 N41 C61 -4.0(12) . .
C66 C65 N41 C61 177.1(7) . .
C64 C65 N41 Ni4 167.4(6) . .
C66 C65 N41 Ni4 -11.6(11) . .
C70 C71 N42 S41 -53.0(10) . .
C66 C71 N42 S41 132.9(7) . .
C70 C71 N42 Ni4 126.4(7) . .
C66 C71 N42 Ni4 -47.6(8) . .
C72 C77 N43 O44 -131.1(9) . .
C76 C77 N43 O44 50.5(11) . .
C72 C77 N43 O43 53.6(11) . .
C76 C77 N43 O43 -124.8(8) . .
O62 C91 O61 Ni1 16.2(11) . .
C92 C91 O61 Ni1 -163.8(6) . .
O61 C91 O62 Ni4 2.6(11) . .
C92 C91 O62 Ni4 -177.3(5) . .
O13 N13 O14 K1 -76.8(9) . .
C17 N13 O14 K1 109.3(6) . .
C82 C81 O51 C84 -31.2(10) . .
C82 C81 O51 K1 107.8(6) . .
C83 C84 O51 C81 11.1(10) . .
C83 C84 O51 K1 -127.1(6) . .
C71 N42 S41 O42 26.2(7) . .
Ni4 N42 S41 O42 -153.3(4) . .
C71 N42 S41 O41 158.0(6) . .
Ni4 N42 S41 O41 -21.5(5) . .
C71 N42 S41 C72 -86.8(7) . .
Ni4 N42 S41 C72 93.8(5) . .
C77 C72 S41 O42 31.3(7) . .
C73 C72 S41 O42 -138.2(6) . .
C77 C72 S41 O41 -90.0(7) . .
C73 C72 S41 O41 100.5(7) . .
C77 C72 S41 N42 154.0(7) . .
C73 C72 S41 N42 -15.4(7) . .
K1 O12 S11 O11 179.9(9) 2_656 .
K1 O12 S11 N12 -50.5(11) 2_656 .
K1 O12 S11 C12 66.8(11) 2_656 .
K1 O12 S11 K1 -177.0(10) 2_656 .
K1 O11 S11 O12 4.6(5) . .
K1 O11 S11 N12 -126.5(3) . .
K1 O11 S11 C12 118.4(4) . .
C11 N12 S11 O12 11.8(7) . .
Ni1 N12 S11 O12 -165.1(3) . .
C11 N12 S11 O11 144.3(6) . .
Ni1 N12 S11 O11 -32.6(5) . .
C11 N12 S11 C12 -103.4(6) . .
Ni1 N12 S11 C12 79.7(4) . .
C11 N12 S11 K1 102.0(6) . .
Ni1 N12 S11 K1 -74.9(4) . .
C17 C12 S11 O12 80.2(7) . .
C13 C12 S11 O12 -102.3(6) . .
C17 C12 S11 O11 -41.9(8) . .
C13 C12 S11 O11 135.7(6) . .
C17 C12 S11 N12 -158.8(7) . .
C13 C12 S11 N12 18.8(7) . .
C17 C12 S11 K1 -1.1(8) . .
C13 C12 S11 K1 176.4(5) . .
K1 O21 S21 O22 -14.3(8) . .
K1 O21 S21 N22 -145.0(6) . .
K1 O21 S21 C32 101.4(7) . .
C31 N22 S21 O22 34.1(7) . .
Ni2 N22 S21 O22 -171.7(4) . .
C31 N22 S21 O21 166.0(6) . .
Ni2 N22 S21 O21 -39.8(5) . .
C31 N22 S21 C32 -82.7(6) . .
Ni2 N22 S21 C32 71.5(5) . .
C37 C32 S21 O22 -21.2(9) . .
C33 C32 S21 O22 161.6(7) . .
C37 C32 S21 O21 -145.1(8) . .
C33 C32 S21 O21 37.8(7) . .
C37 C32 S21 N22 101.8(8) . .
C33 C32 S21 N22 -75.3(7) . .
C51 N32 S31 O32 33.2(7) . .
Ni3 N32 S31 O32 -167.0(4) . .
C51 N32 S31 O31 165.8(6) . .
Ni3 N32 S31 O31 -34.5(5) . .
C51 N32 S31 C52A -77.9(13) . .
Ni3 N32 S31 C52A 81.8(12) . .
C51 N32 S31 C52 -82.3(12) . .
Ni3 N32 S31 C52 77.4(11) . .
C53A C52A S31 O32 -27.1(12) . .
C57A C52A S31 O32 155.4(11) . .
C53A C52A S31 O31 -152.0(8) . .
C57A C52A S31 O31 30.5(15) . .
C53A C52A S31 N32 92.9(11) . .
C57A C52A S31 N32 -84.6(13) . .
C53A C52A S31 C52 -124(18) . .
C57A C52A S31 C52 59(17) . .
C53 C52 S31 O32 -28.3(11) . .
C57 C52 S31 O32 153.1(9) . .
C53 C52 S31 O31 -150.5(8) . .
C57 C52 S31 O31 30.8(12) . .
C53 C52 S31 N32 94.5(10) . .
C57 C52 S31 N32 -84.1(11) . .
C53 C52 S31 C52A 57(17) . .
C57 C52 S31 C52A -122(18) . .
S21 O21 K1 O12 -96.3(6) . 2_656
S21 O21 K1 O11 161.1(7) . .
S21 O21 K1 O51 4.1(7) . .
S21 O21 K1 O52 75.4(8) . .
S21 O21 K1 O52A 79.8(8) . .
S21 O21 K1 O14 177.8(6) . .
S21 O21 K1 S11 -177.7(7) . .
S11 O11 K1 O12 -3.3(4) . 2_656
S11 O11 K1 O21 96.7(4) . .
S11 O11 K1 O51 161.0(4) . .
S11 O11 K1 O52 -159.6(7) . .
S11 O11 K1 O52A -154.5(8) . .
S11 O11 K1 O14 -68.7(3) . .
C81 O51 K1 O12 7.3(6) . 2_656
C84 O51 K1 O12 141.7(6) . 2_656
C81 O51 K1 O21 -97.0(6) . .
C84 O51 K1 O21 37.4(6) . .
C81 O51 K1 O11 -157.3(6) . .
C84 O51 K1 O11 -23.0(8) . .
C81 O51 K1 O52 160.4(9) . .
C84 O51 K1 O52 -65.2(9) . .
C81 O51 K1 O52A 156.3(9) . .
C84 O51 K1 O52A -69.3(9) . .
C81 O51 K1 O14 89.6(6) . .
C84 O51 K1 O14 -136.0(5) . .
C81 O51 K1 S11 -108.2(10) . .
C84 O51 K1 S11 26.2(13) . .
C85 O52 K1 O12 18(3) . 2_656
C88 O52 K1 O12 -108.1(19) . 2_656
C85 O52 K1 O21 -145(2) . .
C88 O52 K1 O21 89(2) . .
C85 O52 K1 O11 141(2) . .
C88 O52 K1 O11 16(2) . .
C85 O52 K1 O51 -55(2) . .
C88 O52 K1 O51 179(2) . .
C85 O52 K1 O52A 82(11) . .
C88 O52 K1 O52A -44(10) . .
C85 O52 K1 O14 82(2) . .
C88 O52 K1 O14 -43(2) . .
C85 O52 K1 S11 134(2) . .
C88 O52 K1 S11 8(2) . .
C85A O52A K1 O12 32(3) . 2_656
C88A O52A K1 O12 -131(3) . 2_656
C85A O52A K1 O21 -140(3) . .
C88A O52A K1 O21 56(3) . .
C85A O52A K1 O11 147(3) . .
C88A O52A K1 O11 -16(3) . .
C85A O52A K1 O51 -51(3) . .
C88A O52A K1 O51 146(3) . .
C85A O52A K1 O52 -92(12) . .
C88A O52A K1 O52 104(13) . .
C85A O52A K1 O14 88(3) . .
C88A O52A K1 O14 -75(3) . .
C85A O52A K1 S11 138(3) . .
C88A O52A K1 S11 -25(3) . .
N13 O14 K1 O12 -166.5(6) . 2_656
N13 O14 K1 O21 -68.9(7) . .
N13 O14 K1 O11 -50.1(6) . .
N13 O14 K1 O51 102.3(6) . .
N13 O14 K1 O52 39.1(8) . .
N13 O14 K1 O52A 39.2(9) . .
N13 O14 K1 S11 -74.3(6) . .
O12 S11 K1 O12 1.0(3) . 2_656
O11 S11 K1 O12 176.8(4) . 2_656
N12 S11 K1 O12 -107.8(3) . 2_656
C12 S11 K1 O12 99.9(3) . 2_656
O12 S11 K1 O21 106.1(3) . .
O11 S11 K1 O21 -78.1(4) . .
N12 S11 K1 O21 -2.7(3) . .
C12 S11 K1 O21 -155.0(3) . .
O12 S11 K1 O11 -175.7(4) . .
N12 S11 K1 O11 75.5(5) . .
C12 S11 K1 O11 -76.9(4) . .
O12 S11 K1 O51 117.5(10) . .
O11 S11 K1 O51 -66.7(10) . .
N12 S11 K1 O51 8.8(11) . .
C12 S11 K1 O51 -143.6(10) . .
O12 S11 K1 O52 -154.1(7) . .
O11 S11 K1 O52 21.7(8) . .
N12 S11 K1 O52 97.2(8) . .
C12 S11 K1 O52 -55.2(7) . .
O12 S11 K1 O52A -149.3(8) . .
O11 S11 K1 O52A 26.5(8) . .
N12 S11 K1 O52A 101.9(8) . .
C12 S11 K1 O52A -50.4(8) . .
O12 S11 K1 O14 -78.1(3) . .
O11 S11 K1 O14 97.7(4) . .
N12 S11 K1 O14 173.1(4) . .
C12 S11 K1 O14 20.8(3) . .
C91 O61 Ni1 O2 22.5(7) . .
C91 O61 Ni1 O3 -62.4(6) . .
C91 O61 Ni1 N11 -160.5(6) . .
C91 O61 Ni1 N12 113.5(6) . .
C91 O61 Ni1 O1 -34.9(12) . .
C91 O61 Ni1 Ni4 -18.4(6) . .
Ni2 O2 Ni1 O61 -171.1(2) . .
Ni4 O2 Ni1 O61 -69.9(2) . .
Ni2 O2 Ni1 O3 -83.6(2) . .
Ni4 O2 Ni1 O3 17.6(2) . .
Ni2 O2 Ni1 N11 30.4(17) . .
Ni4 O2 Ni1 N11 131.5(15) . .
Ni2 O2 Ni1 N12 96.3(3) . .
Ni4 O2 Ni1 N12 -162.5(2) . .
Ni2 O2 Ni1 O1 -3.8(2) . .
Ni4 O2 Ni1 O1 97.4(2) . .
Ni2 O2 Ni1 Ni4 -101.2(3) . .
Ni3 O3 Ni1 O61 177.7(2) . .
Ni4 O3 Ni1 O61 77.6(2) . .
Ni3 O3 Ni1 O2 82.9(2) . .
Ni4 O3 Ni1 O2 -17.22(19) . .
Ni3 O3 Ni1 N11 -89.4(3) . .
Ni4 O3 Ni1 N11 170.5(2) . .
Ni3 O3 Ni1 N12 82(3) . .
Ni4 O3 Ni1 N12 -18(3) . .
Ni3 O3 Ni1 O1 4.6(2) . .
Ni4 O3 Ni1 O1 -95.6(2) . .
Ni3 O3 Ni1 Ni4 100.1(2) . .
C1 N11 Ni1 O61 48.8(6) . .
C5 N11 Ni1 O61 -121.3(6) . .
C1 N11 Ni1 O2 -152.7(14) . .
C5 N11 Ni1 O2 37.3(19) . .
C1 N11 Ni1 O3 -39.6(6) . .
C5 N11 Ni1 O3 150.4(6) . .
C1 N11 Ni1 N12 141.0(6) . .
C5 N11 Ni1 N12 -29.0(6) . .
C1 N11 Ni1 O1 -119.2(6) . .
C5 N11 Ni1 O1 70.7(6) . .
C1 N11 Ni1 Ni4 -28.8(8) . .
C5 N11 Ni1 Ni4 161.2(5) . .
C11 N12 Ni1 O61 151.6(5) . .
S11 N12 Ni1 O61 -31.2(4) . .
C11 N12 Ni1 O2 -113.8(5) . .
S11 N12 Ni1 O2 63.4(4) . .
C11 N12 Ni1 O3 -113(3) . .
S11 N12 Ni1 O3 64(3) . .
C11 N12 Ni1 N11 58.5(5) . .
S11 N12 Ni1 N11 -124.3(4) . .
C11 N12 Ni1 O1 -36.2(5) . .
S11 N12 Ni1 O1 141.0(4) . .
C11 N12 Ni1 Ni4 -129.9(4) . .
S11 N12 Ni1 Ni4 47.3(5) . .
Ni2 O1 Ni1 O61 62.9(9) . .
Ni3 O1 Ni1 O61 -32.5(9) . .
Ni2 O1 Ni1 O2 3.57(19) . .
Ni3 O1 Ni1 O2 -91.8(2) . .
Ni2 O1 Ni1 O3 90.9(2) . .
Ni3 O1 Ni1 O3 -4.44(19) . .
Ni2 O1 Ni1 N11 -171.7(2) . .
Ni3 O1 Ni1 N11 92.9(2) . .
Ni2 O1 Ni1 N12 -85.0(2) . .
Ni3 O1 Ni1 N12 179.6(2) . .
Ni2 O1 Ni1 Ni4 46.60(15) . .
Ni3 O1 Ni1 Ni4 -48.72(15) . .
Ni4 O2 Ni2 O4 -6.6(2) . .
Ni1 O2 Ni2 O4 88.6(2) . .
Ni4 O2 Ni2 N21 -171.9(8) . .
Ni1 O2 Ni2 N21 -76.8(10) . .
Ni4 O2 Ni2 O1 -91.3(2) . .
Ni1 O2 Ni2 O1 3.9(2) . .
Ni4 O2 Ni2 N22 96.0(2) . .
Ni1 O2 Ni2 N22 -168.9(2) . .
Ni3 O4 Ni2 O2 -91.1(2) . .
Ni4 O4 Ni2 O2 6.12(19) . .
Ni3 O4 Ni2 N21 85.1(3) . .
Ni4 O4 Ni2 N21 -177.7(2) . .
Ni3 O4 Ni2 O1 -9.1(2) . .
Ni4 O4 Ni2 O1 88.0(2) . .
Ni3 O4 Ni2 N22 176.7(2) . .
Ni4 O4 Ni2 N22 -86.2(2) . .
C21 N21 Ni2 O2 42.8(13) . .
C25 N21 Ni2 O2 -120.8(9) . .
C21 N21 Ni2 O4 -121.8(6) . .
C25 N21 Ni2 O4 74.6(6) . .
C21 N21 Ni2 O1 -36.1(6) . .
C25 N21 Ni2 O1 160.3(6) . .
C21 N21 Ni2 N22 135.6(6) . .
C25 N21 Ni2 N22 -28.0(6) . .
Ni3 O1 Ni2 O2 94.7(2) . .
Ni1 O1 Ni2 O2 -3.68(19) . .
Ni3 O1 Ni2 O4 8.9(2) . .
Ni1 O1 Ni2 O4 -89.5(2) . .
Ni3 O1 Ni2 N21 -99.6(2) . .
Ni1 O1 Ni2 N21 162.0(2) . .
Ni3 O1 Ni2 N22 149.4(14) . .
Ni1 O1 Ni2 N22 51.0(15) . .
C31 N22 Ni2 O2 -135.0(5) . .
S21 N22 Ni2 O2 69.0(5) . .
C31 N22 Ni2 O4 -49.4(5) . .
S21 N22 Ni2 O4 154.6(4) . .
C31 N22 Ni2 N21 59.4(5) . .
S21 N22 Ni2 N21 -96.6(5) . .
C31 N22 Ni2 O1 171.1(13) . .
S21 N22 Ni2 O1 15.1(18) . .
Ni1 O3 Ni3 O4 -89.2(2) . .
Ni4 O3 Ni3 O4 4.1(2) . .
Ni1 O3 Ni3 N32 34.9(16) . .
Ni4 O3 Ni3 N32 128.2(15) . .
Ni1 O3 Ni3 N31 169.7(2) . .
Ni4 O3 Ni3 N31 -96.9(2) . .
Ni1 O3 Ni3 O1 -4.7(2) . .
Ni4 O3 Ni3 O1 88.6(2) . .
Ni2 O4 Ni3 O3 91.4(2) . .
Ni4 O4 Ni3 O3 -3.89(19) . .
Ni2 O4 Ni3 N32 -81.3(2) . .
Ni4 O4 Ni3 N32 -176.5(2) . .
Ni2 O4 Ni3 N31 -169.7(2) . .
Ni4 O4 Ni3 N31 95.0(3) . .
Ni2 O4 Ni3 O1 9.1(2) . .
Ni4 O4 Ni3 O1 -86.2(2) . .
C51 N32 Ni3 O3 -168.6(13) . .
S31 N32 Ni3 O3 31.1(18) . .
C51 N32 Ni3 O4 -45.5(6) . .
S31 N32 Ni3 O4 154.1(4) . .
C51 N32 Ni3 N31 55.8(6) . .
S31 N32 Ni3 N31 -104.5(4) . .
C51 N32 Ni3 O1 -129.5(5) . .
S31 N32 Ni3 O1 70.2(4) . .
C41 N31 Ni3 O3 -30.2(6) . .
C45 N31 Ni3 O3 155.4(6) . .
C41 N31 Ni3 O4 -116.3(6) . .
C45 N31 Ni3 O4 69.3(6) . .
C41 N31 Ni3 N32 143.6(6) . .
C45 N31 Ni3 N32 -30.8(6) . .
C41 N31 Ni3 O1 76(3) . .
C45 N31 Ni3 O1 -98(2) . .
Ni2 O1 Ni3 O3 -93.9(2) . .
Ni1 O1 Ni3 O3 4.51(19) . .
Ni2 O1 Ni3 O4 -8.9(2) . .
Ni1 O1 Ni3 O4 89.5(2) . .
Ni2 O1 Ni3 N32 91.6(2) . .
Ni1 O1 Ni3 N32 -169.9(2) . .
Ni2 O1 Ni3 N31 159(2) . .
Ni1 O1 Ni3 N31 -103(2) . .
Ni2 O2 Ni4 N42 65(3) . .
Ni1 O2 Ni4 N42 -39(3) . .
Ni2 O2 Ni4 O62 -177.7(2) . .
Ni1 O2 Ni4 O62 78.7(2) . .
Ni2 O2 Ni4 N41 -89.9(3) . .
Ni1 O2 Ni4 N41 166.4(2) . .
Ni2 O2 Ni4 O3 86.1(2) . .
Ni1 O2 Ni4 O3 -17.5(2) . .
Ni2 O2 Ni4 O4 6.22(19) . .
Ni1 O2 Ni4 O4 -97.4(2) . .
Ni2 O2 Ni4 Ni1 103.6(2) . .
C71 N42 Ni4 O2 -100(3) . .
S41 N42 Ni4 O2 80(3) . .
C71 N42 Ni4 O62 143.2(5) . .
S41 N42 Ni4 O62 -37.3(5) . .
C71 N42 Ni4 N41 55.3(5) . .
S41 N42 Ni4 N41 -125.3(5) . .
C71 N42 Ni4 O3 -120.9(5) . .
S41 N42 Ni4 O3 58.6(4) . .
C71 N42 Ni4 O4 -41.7(5) . .
S41 N42 Ni4 O4 137.8(4) . .
C71 N42 Ni4 Ni1 -135.6(4) . .
S41 N42 Ni4 Ni1 43.9(6) . .
C91 O62 Ni4 O2 -55.5(6) . .
C91 O62 Ni4 N42 120.2(6) . .
C91 O62 Ni4 N41 -152.4(6) . .
C91 O62 Ni4 O3 29.8(6) . .
C91 O62 Ni4 O4 -38.9(12) . .
C91 O62 Ni4 Ni1 -11.7(6) . .
C61 N41 Ni4 O2 -38.0(6) . .
C65 N41 Ni4 O2 150.7(6) . .
C61 N41 Ni4 N42 144.0(6) . .
C65 N41 Ni4 N42 -27.2(6) . .
C61 N41 Ni4 O62 48.9(6) . .
C65 N41 Ni4 O62 -122.4(6) . .
C61 N41 Ni4 O3 -159(3) . .
C65 N41 Ni4 O3 30(3) . .
C61 N41 Ni4 O4 -118.4(6) . .
C65 N41 Ni4 O4 70.4(6) . .
C61 N41 Ni4 Ni1 -23.6(8) . .
C65 N41 Ni4 Ni1 165.1(5) . .
Ni3 O3 Ni4 O2 -84.1(2) . .
Ni1 O3 Ni4 O2 17.42(19) . .
Ni3 O3 Ni4 N42 94.1(2) . .
Ni1 O3 Ni4 N42 -164.3(2) . .
Ni3 O3 Ni4 O62 -170.8(2) . .
Ni1 O3 Ni4 O62 -69.2(2) . .
Ni3 O3 Ni4 N41 37(3) . .
Ni1 O3 Ni4 N41 139(3) . .
Ni3 O3 Ni4 O4 -3.86(19) . .
Ni1 O3 Ni4 O4 97.7(2) . .
Ni3 O3 Ni4 Ni1 -101.6(2) . .
Ni2 O4 Ni4 O2 -5.99(18) . .
Ni3 O4 Ni4 O2 91.2(2) . .
Ni2 O4 Ni4 N42 178.2(2) . .
Ni3 O4 Ni4 N42 -84.6(2) . .
Ni2 O4 Ni4 O62 -22.8(9) . .
Ni3 O4 Ni4 O62 74.4(9) . .
Ni2 O4 Ni4 N41 89.7(2) . .
Ni3 O4 Ni4 N41 -173.1(2) . .
Ni2 O4 Ni4 O3 -93.4(2) . .
Ni3 O4 Ni4 O3 3.83(19) . .
Ni2 O4 Ni4 Ni1 -49.57(14) . .
Ni3 O4 Ni4 Ni1 47.63(16) . .
O61 Ni1 Ni4 O2 108.0(3) . .
O3 Ni1 Ni4 O2 -154.5(3) . .
N11 Ni1 Ni4 O2 -169.9(4) . .
N12 Ni1 Ni4 O2 23.8(3) . .
O1 Ni1 Ni4 O2 -76.2(2) . .
O61 Ni1 Ni4 N42 -76.1(3) . .
O2 Ni1 Ni4 N42 175.9(3) . .
O3 Ni1 Ni4 N42 21.4(3) . .
N11 Ni1 Ni4 N42 6.0(4) . .
N12 Ni1 Ni4 N42 -160.3(3) . .
O1 Ni1 Ni4 N42 99.7(3) . .
O61 Ni1 Ni4 O62 11.7(2) . .
O2 Ni1 Ni4 O62 -96.2(3) . .
O3 Ni1 Ni4 O62 109.2(3) . .
N11 Ni1 Ni4 O62 93.9(3) . .
N12 Ni1 Ni4 O62 -72.5(3) . .
O1 Ni1 Ni4 O62 -172.4(2) . .
O61 Ni1 Ni4 N41 87.1(3) . .
O2 Ni1 Ni4 N41 -20.8(4) . .
O3 Ni1 Ni4 N41 -175.4(4) . .
N11 Ni1 Ni4 N41 169.3(4) . .
N12 Ni1 Ni4 N41 2.9(4) . .
O1 Ni1 Ni4 N41 -97.0(3) . .
O61 Ni1 Ni4 O3 -97.5(3) . .
O2 Ni1 Ni4 O3 154.5(3) . .
N11 Ni1 Ni4 O3 -15.3(4) . .
N12 Ni1 Ni4 O3 178.3(3) . .
O1 Ni1 Ni4 O3 78.4(2) . .
O61 Ni1 Ni4 O4 -174.5(2) . .
O2 Ni1 Ni4 O4 77.5(2) . .
O3 Ni1 Ni4 O4 -77.0(2) . .
N11 Ni1 Ni4 O4 -92.4(3) . .
N12 Ni1 Ni4 O4 101.3(3) . .
O1 Ni1 Ni4 O4 1.33(19) . .
C4S O1S C1S C2S 38(3) . .
O1S C1S C2S C3S -31(3) . .
C1S C2S C3S C4S 14(3) . .
C2S C3S C4S O1S 8(3) . .
C1S O1S C4S C3S -28(3) . .
C4T O1T C1T C2T 30(5) . .
O1T C1T C2T C3T -16(6) . .
C1T C2T C3T C4T -5(7) . .
C2T C3T C4T O1T 21(6) . .
C1T O1T C4T C3T -32(5) . .
C8S O2S C5S C6S -31(2) . .
O2S C5S C6S C7S 26(2) . .
C5S C6S C7S C8S -14(3) . .
C6S C7S C8S O2S -7(3) . .
C5S O2S C8S C7S 23(2) . .
